data_4109132
loop_
_publ_author_name
'Evan L. Werkema'
'Laurent Maron'
'Odile Eisenstein'
'Richard A. Andersen'

_publ_section_title
;
 Reactions of Monomeric [1,2,4-(Me3C)3C5H2]2CeH and CO with or without H2:
 An Experimental and Computational Study
;
_journal_name_full 'Journal of the American Chemical Society'
_journal_page_first 2529
_journal_page_last 2541
_journal_paper_doi 10.1021/ja066482h
_journal_volume 129
_journal_year 2007
_chemical_formula_moiety 'C70 H118 Ce2 O2 '
_chemical_formula_sum 'C70 H118 Ce2 O2'
_chemical_formula_weight 1271.94
_space_group_IT_number 2
_symmetry_cell_setting triclinic
_symmetry_Int_Tables_number 2
_symmetry_space_group_name_Hall '-P 1'
_symmetry_space_group_name_H-M 'P -1'
_audit_creation_date 'Wed Aug 10 20:34:48 2005'
_audit_creation_method 'by teXsan'
_cell_angle_alpha 73.949(1)
_cell_angle_beta 81.190(1)
_cell_angle_gamma 83.217(1)
_cell_formula_units_Z 1
_cell_length_a 10.5543(6)
_cell_length_b 10.6580(6)
_cell_length_c 15.7061(9)
_cell_measurement_reflns_used 5378
_cell_measurement_temperature 166.2
_cell_measurement_theta_max 24.7
_cell_measurement_theta_min 2.2
_cell_volume 1672.49(16)
_computing_cell_refinement 'Bruker-AXS SAINT v6.40'
_computing_data_collection 'Bruker-AXS SMART v5.054'
_computing_data_reduction 'Bruker-AXS SAINT v6.40'
_computing_publication_material teXsan
_computing_structure_refinement teXsan
_computing_structure_solution SIR97
_diffrn_measured_fraction_theta_full 0.9274
_diffrn_measured_fraction_theta_max 0.9274
_diffrn_measurement_device_type 'Bruker SMART 1000'
_diffrn_measurement_method \w-scans
_diffrn_radiation_type 'Mo K\a'
_diffrn_radiation_wavelength 0.7107
_diffrn_reflns_av_R_equivalents 0.032
_diffrn_reflns_limit_h_max 12
_diffrn_reflns_limit_h_min 0
_diffrn_reflns_limit_k_max 12
_diffrn_reflns_limit_k_min -12
_diffrn_reflns_limit_l_max 18
_diffrn_reflns_limit_l_min -17
_diffrn_reflns_number 8328
_diffrn_reflns_theta_full 24.72
_diffrn_reflns_theta_max 24.72
_diffrn_standards_decay_% 0
_diffrn_standards_interval_count 0
_diffrn_standards_interval_time 0
_diffrn_standards_number 0
_exptl_absorpt_coefficient_mu 1.383
_exptl_absorpt_correction_type none
_exptl_crystal_colour red
_exptl_crystal_density_diffrn 1.263
_exptl_crystal_description block
_exptl_crystal_F_000 670.00
_exptl_crystal_size_max 0.150
_exptl_crystal_size_mid 0.130
_exptl_crystal_size_min 0.080
_refine_diff_density_max 0.75
_refine_diff_density_min -1.41
_refine_ls_extinction_method none
_refine_ls_goodness_of_fit_ref 1.584
_refine_ls_hydrogen_treatment constr
_refine_ls_number_parameters 334
_refine_ls_number_reflns 4595
_refine_ls_R_factor_all 0.0447
_refine_ls_R_factor_gt 0.0384
_refine_ls_shift/su_max 0.0000
_refine_ls_structure_factor_coef F
_refine_ls_weighting_details 'w = 1/[\s^2^(Fo) + 0.00022|Fo|^2^]'
_refine_ls_weighting_scheme calc
_refine_ls_wR_factor_all 0.0499
_refine_ls_wR_factor_ref 0.0481
_reflns_number_gt 4595
_reflns_number_total 1764
_reflns_threshold_expression F^2^>3.0\s(F^2^)
_cod_data_source_file ja066482hsi20061109_022140.cif
_cod_data_source_block (Cp+++2CeHCO)2
_cod_original_cell_volume 1672.5(2)
_cod_original_sg_symbol_H-M 'P -1 '
_cod_original_formula_sum 'C70 H118 Ce2 O2 '
_cod_database_code 4109132

loop_
_symmetry_equiv_pos_as_xyz
x,y,z
-x,-y,-z

loop_
_atom_site_label
_atom_site_type_symbol
_atom_site_fract_x
_atom_site_fract_y
_atom_site_fract_z
_atom_site_U_iso_or_equiv
_atom_site_adp_type
_atom_site_occupancy
_atom_site_calc_flag
_atom_site_refinement_flags
Ce(1) Ce 0.17781(2) 0.19730(2) 0.77926(2) 0.02381(8) Uani 1.00 d .
O(1) O 0.1052(4) 0.0939(3) 0.9101(2) 0.050(1) Uani 1.00 d .
C(1) C 0.0030(4) 0.4262(4) 0.7621(3) 0.024(1) Uani 1.00 d .
C(2) C 0.1060(4) 0.4649(4) 0.6932(3) 0.023(1) Uani 1.00 d .
C(3) C 0.2178(4) 0.4727(4) 0.7305(3) 0.023(1) Uani 1.00 d .
C(4) C 0.1857(4) 0.4334(4) 0.8269(3) 0.023(1) Uani 1.00 d .
C(5) C 0.0541(4) 0.4073(4) 0.8422(3) 0.025(1) Uani 1.00 d .
C(6) C -0.1389(4) 0.4327(4) 0.7508(3) 0.030(1) Uani 1.00 d .
C(7) C -0.2005(5) 0.5680(5) 0.7590(4) 0.041(1) Uani 1.00 d .
C(8) C -0.2098(4) 0.3286(5) 0.8242(3) 0.041(1) Uani 1.00 d .
C(9) C -0.1568(4) 0.4200(5) 0.6594(3) 0.039(1) Uani 1.00 d .
C(10) C 0.3392(4) 0.5300(4) 0.6688(3) 0.031(1) Uani 1.00 d .
C(11) C 0.3788(5) 0.6443(5) 0.6972(3) 0.046(2) Uani 1.00 d .
C(12) C 0.4526(4) 0.4268(5) 0.6656(3) 0.040(1) Uani 1.00 d .
C(13) C 0.3082(5) 0.5862(5) 0.5722(3) 0.041(1) Uani 1.00 d .
C(14) C 0.2574(4) 0.4277(4) 0.9063(3) 0.028(1) Uani 1.00 d .
C(15) C 0.1962(6) 0.3337(6) 0.9918(3) 0.057(2) Uani 1.00 d .
C(16) C 0.2440(5) 0.5617(5) 0.9266(3) 0.041(1) Uani 1.00 d .
C(17) C 0.3990(6) 0.3812(6) 0.8953(4) 0.059(2) Uani 1.00 d .
C(18) C 0.3738(4) -0.0034(4) 0.7637(3) 0.025(1) Uani 1.00 d .
C(19) C 0.2568(4) -0.0635(4) 0.7839(3) 0.025(1) Uani 1.00 d .
C(20) C 0.1841(4) -0.0203(4) 0.7112(3) 0.023(1) Uani 1.00 d .
C(21) C 0.2595(4) 0.0698(4) 0.6414(3) 0.024(1) Uani 1.00 d .
C(22) C 0.3745(4) 0.0764(4) 0.6762(3) 0.026(1) Uani 1.00 d .
C(23) C 0.4850(4) -0.0391(4) 0.8200(3) 0.032(1) Uani 1.00 d .
C(24) C 0.4346(6) -0.0770(7) 0.9190(4) 0.065(2) Uani 1.00 d .
C(25) C 0.5697(5) 0.0742(6) 0.8011(5) 0.061(2) Uani 1.00 d .
C(26) C 0.5676(6) -0.1555(6) 0.7968(4) 0.058(2) Uani 1.00 d .
C(27) C 0.0463(4) -0.0639(4) 0.7205(3) 0.029(1) Uani 1.00 d .
C(28) C -0.0510(5) 0.0495(5) 0.7351(4) 0.047(2) Uani 1.00 d .
C(29) C 0.0219(5) -0.1795(5) 0.8030(3) 0.042(1) Uani 1.00 d .
C(30) C 0.0191(5) -0.1093(5) 0.6416(3) 0.041(1) Uani 1.00 d .
C(31) C 0.2444(4) 0.1333(5) 0.5426(3) 0.030(1) Uani 1.00 d .
C(32) C 0.1141(5) 0.2099(5) 0.5273(3) 0.038(1) Uani 1.00 d .
C(33) C 0.2710(5) 0.0276(5) 0.4907(3) 0.044(2) Uani 1.00 d .
C(34) C 0.3453(5) 0.2332(5) 0.4996(3) 0.045(2) Uani 1.00 d .
C(35) C 0.0594(6) 0.0030(5) 0.9836(4) 0.055(2) Uani 1.00 d .
C(101) C 0.1174 0.4409 0.7710 0.0025 Uiso 0.00 d P
C(102) C 0.2897 0.0119 0.7153 0.0025 Uiso 0.00 d P
H(1) H -0.1895 0.5783 0.8167 0.0491 Uiso 1.00 calc .
H(2) H -0.2720 0.2944 0.8025 0.0488 Uiso 1.00 calc .
H(3) H -0.1207 0.4872 0.6132 0.0467 Uiso 1.00 calc .
H(4) H 0.0858 -0.1703 0.6262 0.0458 Uiso 1.00 calc .
H(5) H 0.3549 -0.0162 0.4971 0.0519 Uiso 1.00 calc .
H(6) H 0.4228 0.6149 0.7481 0.0563 Uiso 1.00 calc .
H(7) H 0.5946 0.1058 0.7386 0.0726 Uiso 1.00 calc .
H(8) H 0.6381 -0.1770 0.8308 0.0675 Uiso 1.00 calc .
H(9) H 0.3403 0.2713 0.4387 0.0493 Uiso 1.00 calc .
H(10) H 0.0966 0.2725 0.5621 0.0428 Uiso 1.00 calc .
H(11) H 0.0057 0.3978 0.9029 0.0389 Uiso 1.00 calc .
H(12) H 0.1032 0.4791 0.6278 0.0389 Uiso 1.00 calc .
H(13) H 0.4523 0.1281 0.6450 0.0389 Uiso 1.00 calc .
H(14) H 0.2244 -0.1152 0.8494 0.0389 Uiso 1.00 calc .
H(15) H -0.1365 0.0331 0.7297 0.0527 Uiso 1.00 calc .
H(16) H -0.0617 -0.2064 0.8092 0.0484 Uiso 1.00 calc .
H(17) H 0.4117 0.3015 0.8781 0.0663 Uiso 1.00 calc .
H(18) H 0.1110 0.3758 1.0138 0.0705 Uiso 1.00 calc .
H(19) H 0.2835 0.5162 0.5487 0.0472 Uiso 1.00 calc .
H(20) H 0.2807 0.5574 0.9789 0.0504 Uiso 1.00 calc .
H(21) H 0.2796 0.6269 0.8782 0.0504 Uiso 1.00 calc .
H(22) H 0.1518 0.5887 0.9384 0.0504 Uiso 1.00 calc .
H(23) H 0.3786 0.6234 0.5322 0.0472 Uiso 1.00 calc .
H(24) H 0.2357 0.6496 0.5690 0.0472 Uiso 1.00 calc .
H(25) H 0.4357 0.3692 0.9491 0.0663 Uiso 1.00 calc .
H(26) H 0.4468 0.4458 0.8491 0.0663 Uiso 1.00 calc .
H(27) H 0.1716 0.2557 0.9800 0.0705 Uiso 1.00 calc .
H(28) H 0.2442 0.3104 1.0390 0.0705 Uiso 1.00 calc .
H(29) H 0.4330 0.6980 0.6495 0.0563 Uiso 1.00 calc .
H(30) H 0.3033 0.6993 0.7110 0.0563 Uiso 1.00 calc .
H(31) H 0.4768 0.3884 0.7227 0.0466 Uiso 1.00 calc .
H(32) H 0.4290 0.3587 0.6423 0.0466 Uiso 1.00 calc .
H(33) H 0.5242 0.4657 0.6261 0.0466 Uiso 1.00 calc .
H(34) H 0.6461 0.0447 0.8297 0.0726 Uiso 1.00 calc .
H(35) H 0.5252 0.1433 0.8236 0.0726 Uiso 1.00 calc .
H(36) H -0.2486 0.4240 0.6550 0.0467 Uiso 1.00 calc .
H(37) H -0.1205 0.3366 0.6519 0.0467 Uiso 1.00 calc .
H(38) H 0.4316 0.1904 0.5062 0.0493 Uiso 1.00 calc .
H(39) H 0.3363 0.3014 0.5303 0.0493 Uiso 1.00 calc .
H(40) H 0.2095 -0.0379 0.5137 0.0519 Uiso 1.00 calc .
H(41) H 0.2645 0.0640 0.4288 0.0519 Uiso 1.00 calc .
H(42) H 0.3788 -0.0066 0.9358 0.0814 Uiso 1.00 calc .
H(43) H 0.3802 -0.1512 0.9332 0.0814 Uiso 1.00 calc .
H(44) H 0.5002 -0.1016 0.9558 0.0814 Uiso 1.00 calc .
H(45) H 0.1134 0.2567 0.4656 0.0428 Uiso 1.00 calc .
H(46) H 0.0467 0.1524 0.5439 0.0428 Uiso 1.00 calc .
H(47) H 0.0838 -0.2518 0.8000 0.0484 Uiso 1.00 calc .
H(48) H 0.0312 -0.1536 0.8562 0.0484 Uiso 1.00 calc .
H(49) H -0.0540 0.0551 0.7972 0.0527 Uiso 1.00 calc .
H(50) H -0.0298 0.1303 0.6972 0.0527 Uiso 1.00 calc .
H(51) H -0.0608 -0.1484 0.6547 0.0458 Uiso 1.00 calc .
H(52) H 0.0133 -0.0352 0.5897 0.0458 Uiso 1.00 calc .
H(53) H 0.5188 -0.2278 0.8083 0.0675 Uiso 1.00 calc .
H(54) H 0.6010 -0.1307 0.7345 0.0675 Uiso 1.00 calc .
H(55) H -0.2520 0.3673 0.8717 0.0488 Uiso 1.00 calc .
H(56) H -0.1497 0.2593 0.8506 0.0488 Uiso 1.00 calc .
H(57) H -0.1580 0.6354 0.7144 0.0491 Uiso 1.00 calc .
H(58) H -0.2886 0.5765 0.7537 0.0491 Uiso 1.00 calc .
H(100) H 0.1206 -0.0626 1.0149 0.0507 Uiso 1.00 calc .

loop_
_atom_site_aniso_label
_atom_site_aniso_U_11
_atom_site_aniso_U_22
_atom_site_aniso_U_33
_atom_site_aniso_U_12
_atom_site_aniso_U_13
_atom_site_aniso_U_23
Ce(1) 0.0258(2) 0.0168(1) 0.0251(2) -0.00162(9) 0.0023(1) -0.00234(10)
O(1) 0.075(3) 0.028(2) 0.039(2) -0.010(2) 0.018(2) -0.007(2)
C(1) 0.018(2) 0.021(2) 0.031(2) -0.001(2) -0.003(2) -0.006(2)
C(2) 0.024(2) 0.021(2) 0.022(2) -0.002(2) -0.003(2) -0.003(2)
C(3) 0.019(2) 0.015(2) 0.030(2) -0.003(2) 0.003(2) -0.003(2)
C(4) 0.025(2) 0.015(2) 0.028(2) -0.000(2) -0.004(2) -0.006(2)
C(5) 0.022(2) 0.022(2) 0.027(2) -0.001(2) 0.004(2) -0.005(2)
C(6) 0.018(2) 0.026(2) 0.044(3) 0.001(2) -0.003(2) -0.008(2)
C(7) 0.029(3) 0.032(3) 0.062(3) 0.006(2) -0.009(2) -0.016(2)
C(8) 0.026(3) 0.033(3) 0.061(3) -0.007(2) 0.003(2) -0.010(2)
C(9) 0.029(3) 0.036(3) 0.055(3) 0.001(2) -0.017(2) -0.012(2)
C(10) 0.027(3) 0.030(2) 0.035(3) -0.009(2) 0.005(2) -0.008(2)
C(11) 0.047(3) 0.045(3) 0.050(3) -0.028(3) 0.017(3) -0.021(3)
C(12) 0.024(3) 0.060(3) 0.039(3) -0.001(2) 0.001(2) -0.022(3)
C(13) 0.043(3) 0.038(3) 0.033(3) -0.014(2) 0.007(2) -0.000(2)
C(14) 0.029(3) 0.026(2) 0.028(2) -0.003(2) -0.007(2) -0.005(2)
C(15) 0.079(4) 0.059(4) 0.031(3) -0.024(3) -0.023(3) 0.007(3)
C(16) 0.051(3) 0.038(3) 0.038(3) -0.000(2) -0.011(2) -0.015(2)
C(17) 0.052(4) 0.072(4) 0.060(4) 0.023(3) -0.031(3) -0.028(3)
C(18) 0.026(2) 0.021(2) 0.031(2) 0.005(2) -0.007(2) -0.010(2)
C(19) 0.027(2) 0.019(2) 0.026(2) -0.000(2) -0.003(2) -0.003(2)
C(20) 0.023(2) 0.019(2) 0.028(2) 0.000(2) -0.003(2) -0.008(2)
C(21) 0.022(2) 0.024(2) 0.026(2) 0.001(2) 0.001(2) -0.011(2)
C(22) 0.015(2) 0.029(2) 0.034(2) -0.003(2) 0.002(2) -0.009(2)
C(23) 0.028(3) 0.031(2) 0.039(3) 0.001(2) -0.013(2) -0.011(2)
C(24) 0.053(4) 0.100(5) 0.046(3) -0.001(3) -0.023(3) -0.017(3)
C(25) 0.045(3) 0.042(3) 0.100(5) 0.001(3) -0.041(3) -0.010(3)
C(26) 0.054(4) 0.053(4) 0.079(4) 0.030(3) -0.043(3) -0.032(3)
C(27) 0.025(2) 0.022(2) 0.039(3) -0.005(2) -0.005(2) -0.005(2)
C(28) 0.022(3) 0.039(3) 0.071(4) 0.001(2) 0.005(2) -0.006(3)
C(29) 0.041(3) 0.039(3) 0.044(3) -0.019(2) -0.006(2) -0.000(2)
C(30) 0.038(3) 0.036(3) 0.050(3) -0.011(2) -0.017(2) -0.006(2)
C(31) 0.028(3) 0.037(3) 0.025(2) -0.004(2) 0.000(2) -0.007(2)
C(32) 0.039(3) 0.034(3) 0.035(3) 0.000(2) -0.007(2) -0.001(2)
C(33) 0.050(3) 0.051(3) 0.034(3) 0.006(3) -0.008(2) -0.019(2)
C(34) 0.046(3) 0.051(3) 0.032(3) -0.014(3) -0.003(2) 0.001(2)
C(35) 0.071(4) 0.036(3) 0.042(3) -0.006(3) 0.013(3) 0.006(3)

loop_
_atom_type_symbol
_atom_type_description
_atom_type_scat_dispersion_real
_atom_type_scat_dispersion_imag
_atom_type_scat_source
C C 0.003 0.002
;International Tables for Crystallography
(1992, Vol. C, Tables 4.2.6.8 and 6.1.1.1)
;
H H 0.000 0.000
;International Tables for Crystallography
(1992, Vol. C, Table 6.1.1.2)
;
Ce Ce -0.249 2.633
;International Tables for Crystallography
(1992, Vol. C, Tables 4.2.6.8 and 6.1.1.1)
;
O O 0.011 0.006
;International Tables for Crystallography
(1992, Vol. C, Tables 4.2.6.8 and 6.1.1.1)
;

loop_
_geom_angle_atom_site_label_1
_geom_angle_atom_site_label_2
_geom_angle_atom_site_label_3
_geom_angle
_geom_angle_site_symmetry_2
_geom_angle_site_symmetry_3
_geom_angle_publ_flag
O(1) Ce(1) C(1) 98.4(1) . . ?
O(1) Ce(1) C(2) 125.7(1) . . ?
O(1) Ce(1) C(3) 123.0(1) . . ?
O(1) Ce(1) C(4) 93.8(1) . . ?
O(1) Ce(1) C(5) 80.5(1) . . ?
O(1) Ce(1) C(18) 92.6(1) . . ?
O(1) Ce(1) C(19) 76.6(1) . . ?
O(1) Ce(1) C(20) 93.3(1) . . ?
O(1) Ce(1) C(21) 122.0(1) . . ?
O(1) Ce(1) C(22) 120.4(1) . . ?
O(1) Ce(1) C(101) 105.56(9) . . ?
O(1) Ce(1) C(102) 101.69(9) . . ?
C(1) Ce(1) C(2) 28.8(1) . . ?
C(1) Ce(1) C(3) 47.8(1) . . ?
C(1) Ce(1) C(4) 48.4(1) . . ?
C(1) Ce(1) C(5) 28.6(1) . . ?
C(1) Ce(1) C(18) 169.0(1) . . ?
C(1) Ce(1) C(19) 156.2(1) . . ?
C(1) Ce(1) C(20) 130.7(1) . . ?
C(1) Ce(1) C(21) 124.2(1) . . ?
C(1) Ce(1) C(22) 140.7(1) . . ?
C(1) Ce(1) C(101) 26.39(8) . . ?
C(1) Ce(1) C(102) 149.26(8) . . ?
C(2) Ce(1) C(3) 28.5(1) . . ?
C(2) Ce(1) C(4) 47.7(1) . . ?
C(2) Ce(1) C(5) 46.7(1) . . ?
C(2) Ce(1) C(18) 140.4(1) . . ?
C(2) Ce(1) C(19) 154.5(1) . . ?
C(2) Ce(1) C(20) 127.3(1) . . ?
C(2) Ce(1) C(21) 106.6(1) . . ?
C(2) Ce(1) C(22) 113.8(1) . . ?
C(2) Ce(1) C(101) 24.72(8) . . ?
C(2) Ce(1) C(102) 130.92(8) . . ?
C(3) Ce(1) C(4) 29.4(1) . . ?
C(3) Ce(1) C(5) 47.4(1) . . ?
C(3) Ce(1) C(18) 124.4(1) . . ?
C(3) Ce(1) C(19) 152.7(1) . . ?
C(3) Ce(1) C(20) 143.6(1) . . ?
C(3) Ce(1) C(21) 114.9(1) . . ?
C(3) Ce(1) C(22) 107.0(1) . . ?
C(3) Ce(1) C(101) 24.18(8) . . ?
C(3) Ce(1) C(102) 130.97(8) . . ?
C(4) Ce(1) C(5) 29.2(1) . . ?
C(4) Ce(1) C(18) 130.3(1) . . ?
C(4) Ce(1) C(19) 153.7(1) . . ?
C(4) Ce(1) C(20) 172.9(1) . . ?
C(4) Ce(1) C(21) 143.3(1) . . ?
C(4) Ce(1) C(22) 127.1(1) . . ?
C(4) Ce(1) C(101) 25.06(8) . . ?
C(4) Ce(1) C(102) 150.57(8) . . ?
C(5) Ce(1) C(18) 155.9(1) . . ?
C(5) Ce(1) C(19) 157.1(1) . . ?
C(5) Ce(1) C(20) 153.8(1) . . ?
C(5) Ce(1) C(21) 152.1(1) . . ?
C(5) Ce(1) C(22) 154.2(1) . . ?
C(5) Ce(1) C(101) 25.31(8) . . ?
C(5) Ce(1) C(102) 177.61(9) . . ?
C(18) Ce(1) C(19) 29.1(1) . . ?
C(18) Ce(1) C(20) 48.7(1) . . ?
C(18) Ce(1) C(21) 48.5(1) . . ?
C(18) Ce(1) C(22) 28.6(1) . . ?
C(18) Ce(1) C(101) 147.89(8) . . ?
C(18) Ce(1) C(102) 25.61(9) . . ?
C(19) Ce(1) C(20) 29.3(1) . . ?
C(19) Ce(1) C(21) 48.1(1) . . ?
C(19) Ce(1) C(22) 46.9(1) . . ?
C(19) Ce(1) C(101) 176.88(9) . . ?
C(19) Ce(1) C(102) 25.09(8) . . ?
C(20) Ce(1) C(21) 29.7(1) . . ?
C(20) Ce(1) C(22) 47.9(1) . . ?
C(20) Ce(1) C(101) 151.23(8) . . ?
C(20) Ce(1) C(102) 25.82(9) . . ?
C(21) Ce(1) C(22) 29.0(1) . . ?
C(21) Ce(1) C(101) 130.51(8) . . ?
C(21) Ce(1) C(102) 25.57(9) . . ?
C(22) Ce(1) C(101) 130.25(8) . . ?
C(22) Ce(1) C(102) 24.53(8) . . ?
C(101) Ce(1) C(102) 152.620(9) . . ?
Ce(1) O(1) C(35) 165.5(3) . . ?
Ce(1) C(1) C(2) 76.0(2) . . ?
Ce(1) C(1) C(5) 73.4(2) . . ?
Ce(1) C(1) C(6) 125.4(3) . . ?
Ce(1) C(1) C(101) 64.2(2) . . ?
C(2) C(1) C(5) 105.6(4) . . ?
C(2) C(1) C(6) 126.6(4) . . ?
C(2) C(1) C(101) 52.5(2) . . ?
C(5) C(1) C(6) 126.6(4) . . ?
C(5) C(1) C(101) 53.0(2) . . ?
C(6) C(1) C(101) 170.4(4) . . ?
Ce(1) C(2) C(1) 75.2(2) . . ?
Ce(1) C(2) C(3) 76.6(2) . . ?
Ce(1) C(2) C(101) 63.8(2) . . ?
C(1) C(2) C(3) 110.3(4) . . ?
C(1) C(2) C(101) 57.2(2) . . ?
C(3) C(2) C(101) 53.1(2) . . ?
Ce(1) C(3) C(2) 74.9(2) . . ?
Ce(1) C(3) C(4) 73.1(2) . . ?
Ce(1) C(3) C(10) 122.5(3) . . ?
Ce(1) C(3) C(101) 62.8(2) . . ?
C(2) C(3) C(4) 106.9(3) . . ?
C(2) C(3) C(10) 120.2(4) . . ?
C(2) C(3) C(101) 54.0(2) . . ?
C(4) C(3) C(10) 132.6(4) . . ?
C(4) C(3) C(101) 52.9(2) . . ?
C(10) C(3) C(101) 172.2(4) . . ?
Ce(1) C(4) C(3) 77.5(2) . . ?
Ce(1) C(4) C(5) 74.2(2) . . ?
Ce(1) C(4) C(14) 117.7(3) . . ?
Ce(1) C(4) C(101) 65.3(2) . . ?
C(3) C(4) C(5) 105.6(3) . . ?
C(3) C(4) C(14) 134.4(4) . . ?
C(3) C(4) C(101) 52.0(2) . . ?
C(5) C(4) C(14) 119.8(4) . . ?
C(5) C(4) C(101) 53.6(2) . . ?
C(14) C(4) C(101) 172.6(4) . . ?
Ce(1) C(5) C(1) 78.0(2) . . ?
Ce(1) C(5) C(4) 76.6(2) . . ?
Ce(1) C(5) C(101) 66.7(2) . . ?
C(1) C(5) C(4) 111.6(4) . . ?
C(1) C(5) C(101) 57.9(2) . . ?
C(4) C(5) C(101) 53.7(2) . . ?
C(1) C(6) C(7) 107.6(4) . . ?
C(1) C(6) C(8) 111.6(4) . . ?
C(1) C(6) C(9) 111.9(4) . . ?
C(7) C(6) C(8) 107.7(4) . . ?
C(7) C(6) C(9) 107.8(4) . . ?
C(8) C(6) C(9) 110.1(4) . . ?
C(3) C(10) C(11) 110.6(4) . . ?
C(3) C(10) C(12) 112.9(4) . . ?
C(3) C(10) C(13) 110.0(4) . . ?
C(11) C(10) C(12) 110.4(4) . . ?
C(11) C(10) C(13) 106.2(4) . . ?
C(12) C(10) C(13) 106.5(4) . . ?
C(4) C(14) C(15) 110.4(4) . . ?
C(4) C(14) C(16) 110.6(4) . . ?
C(4) C(14) C(17) 115.0(4) . . ?
C(15) C(14) C(16) 105.4(4) . . ?
C(15) C(14) C(17) 106.2(4) . . ?
C(16) C(14) C(17) 108.8(4) . . ?
Ce(1) C(18) C(19) 73.9(2) . . ?
Ce(1) C(18) C(22) 76.3(2) . . ?
Ce(1) C(18) C(23) 123.4(3) . . ?
Ce(1) C(18) C(102) 64.2(2) . . ?
C(19) C(18) C(22) 105.8(4) . . ?
C(19) C(18) C(23) 125.7(4) . . ?
C(19) C(18) C(102) 52.8(2) . . ?
C(22) C(18) C(23) 127.6(4) . . ?
C(22) C(18) C(102) 53.0(2) . . ?
C(23) C(18) C(102) 172.3(4) . . ?
Ce(1) C(19) C(18) 77.0(2) . . ?
Ce(1) C(19) C(20) 75.7(2) . . ?
Ce(1) C(19) C(102) 65.9(2) . . ?
C(18) C(19) C(20) 110.6(4) . . ?
C(18) C(19) C(102) 55.4(2) . . ?
C(20) C(19) C(102) 55.1(2) . . ?
Ce(1) C(20) C(19) 75.0(2) . . ?
Ce(1) C(20) C(21) 76.7(2) . . ?
Ce(1) C(20) C(27) 110.2(3) . . ?
Ce(1) C(20) C(102) 65.5(2) . . ?
C(19) C(20) C(21) 106.7(4) . . ?
C(19) C(20) C(27) 120.1(4) . . ?
C(19) C(20) C(102) 52.7(2) . . ?
C(21) C(20) C(27) 133.0(4) . . ?
C(21) C(20) C(102) 54.0(2) . . ?
C(27) C(20) C(102) 171.9(4) . . ?
Ce(1) C(21) C(20) 73.7(2) . . ?
Ce(1) C(21) C(22) 75.7(2) . . ?
Ce(1) C(21) C(31) 123.7(3) . . ?
Ce(1) C(21) C(102) 63.8(2) . . ?
C(20) C(21) C(22) 106.0(4) . . ?
C(20) C(21) C(31) 132.2(4) . . ?
C(20) C(21) C(102) 53.6(2) . . ?
C(22) C(21) C(31) 121.1(4) . . ?
C(22) C(21) C(102) 52.3(2) . . ?
C(31) C(21) C(102) 170.2(4) . . ?
Ce(1) C(22) C(18) 75.1(2) . . ?
Ce(1) C(22) C(21) 75.3(2) . . ?
Ce(1) C(22) C(102) 63.6(2) . . ?
C(18) C(22) C(21) 110.9(3) . . ?
C(18) C(22) C(102) 55.7(2) . . ?
C(21) C(22) C(102) 55.2(2) . . ?
C(18) C(23) C(24) 110.6(4) . . ?
C(18) C(23) C(25) 111.4(4) . . ?
C(18) C(23) C(26) 108.8(4) . . ?
C(24) C(23) C(25) 109.0(4) . . ?
C(24) C(23) C(26) 108.8(5) . . ?
C(25) C(23) C(26) 108.2(4) . . ?
C(20) C(27) C(28) 108.6(3) . . ?
C(20) C(27) C(29) 111.0(4) . . ?
C(20) C(27) C(30) 114.2(4) . . ?
C(28) C(27) C(29) 106.6(4) . . ?
C(28) C(27) C(30) 110.4(4) . . ?
C(29) C(27) C(30) 105.8(4) . . ?
C(21) C(31) C(32) 114.0(4) . . ?
C(21) C(31) C(33) 109.3(4) . . ?
C(21) C(31) C(34) 110.9(4) . . ?
C(32) C(31) C(33) 111.1(4) . . ?
C(32) C(31) C(34) 105.3(4) . . ?
C(33) C(31) C(34) 105.8(4) . . ?
O(1) C(35) C(35) 124.9(7) 1_555 2_557 ?
Ce(1) C(101) C(1) 89.4(2) . . ?
Ce(1) C(101) C(2) 91.5(2) . . ?
Ce(1) C(101) C(3) 93.0(2) . . ?
Ce(1) C(101) C(4) 89.6(2) . . ?
Ce(1) C(101) C(5) 88.0(2) . . ?
C(1) C(101) C(2) 70.3(3) . . ?
C(1) C(101) C(3) 143.2(3) . . ?
C(1) C(101) C(4) 141.7(3) . . ?
C(1) C(101) C(5) 69.0(3) . . ?
C(2) C(101) C(3) 72.9(3) . . ?
C(2) C(101) C(4) 148.0(3) . . ?
C(2) C(101) C(5) 139.3(3) . . ?
C(3) C(101) C(4) 75.1(3) . . ?
C(3) C(101) C(5) 147.7(3) . . ?
C(4) C(101) C(5) 72.7(3) . . ?
Ce(1) C(102) C(18) 90.2(2) . . ?
Ce(1) C(102) C(19) 89.0(2) . . ?
Ce(1) C(102) C(20) 88.7(2) . . ?
Ce(1) C(102) C(21) 90.6(2) . . ?
Ce(1) C(102) C(22) 91.9(2) . . ?
C(18) C(102) C(19) 71.7(3) . . ?
C(18) C(102) C(20) 143.8(3) . . ?
C(18) C(102) C(21) 143.7(3) . . ?
C(18) C(102) C(22) 71.3(3) . . ?
C(19) C(102) C(20) 72.1(3) . . ?
C(19) C(102) C(21) 144.5(3) . . ?
C(19) C(102) C(22) 143.0(3) . . ?
C(20) C(102) C(21) 72.4(3) . . ?
C(20) C(102) C(22) 144.9(3) . . ?
C(21) C(102) C(22) 72.4(3) . . ?
Ce(1) C(2) H(12) 112.029 . . no
C(1) C(2) H(12) 125.720 . . no
C(3) C(2) H(12) 123.905 . . no
C(101) C(2) H(12) 174.842 . . no
Ce(1) C(5) H(11) 124.032 . . no
C(1) C(5) H(11) 127.222 . . no
C(4) C(5) H(11) 119.688 . . no
C(101) C(5) H(11) 167.613 . . no
C(6) C(7) H(1) 109.079 . . no
C(6) C(7) H(57) 109.900 . . no
C(6) C(7) H(58) 110.987 . . no
H(1) C(7) H(57) 107.668 . . no
H(1) C(7) H(58) 108.960 . . no
H(57) C(7) H(58) 110.173 . . no
C(6) C(8) H(2) 111.800 . . no
C(6) C(8) H(55) 109.409 . . no
C(6) C(8) H(56) 110.152 . . no
H(2) C(8) H(55) 108.663 . . no
H(2) C(8) H(56) 109.952 . . no
H(55) C(8) H(56) 106.720 . . no
C(6) C(9) H(3) 111.876 . . no
C(6) C(9) H(36) 109.415 . . no
C(6) C(9) H(37) 110.459 . . no
H(3) C(9) H(36) 108.301 . . no
H(3) C(9) H(37) 110.004 . . no
H(36) C(9) H(37) 106.619 . . no
C(10) C(11) H(6) 111.668 . . no
C(10) C(11) H(29) 110.839 . . no
C(10) C(11) H(30) 109.655 . . no
H(6) C(11) H(29) 108.890 . . no
H(6) C(11) H(30) 108.475 . . no
H(29) C(11) H(30) 107.182 . . no
C(10) C(12) H(31) 111.088 . . no
C(10) C(12) H(32) 109.867 . . no
C(10) C(12) H(33) 110.156 . . no
H(31) C(12) H(32) 108.718 . . no
H(31) C(12) H(33) 109.817 . . no
H(32) C(12) H(33) 107.101 . . no
C(10) C(13) H(19) 110.558 . . no
C(10) C(13) H(23) 113.197 . . no
C(10) C(13) H(24) 111.465 . . no
H(19) C(13) H(23) 106.373 . . no
H(19) C(13) H(24) 105.419 . . no
H(23) C(13) H(24) 109.422 . . no
C(14) C(15) H(18) 109.454 . . no
C(14) C(15) H(27) 111.810 . . no
C(14) C(15) H(28) 115.370 . . no
H(18) C(15) H(27) 102.893 . . no
H(18) C(15) H(28) 106.473 . . no
H(27) C(15) H(28) 109.961 . . no
C(14) C(16) H(20) 111.271 . . no
C(14) C(16) H(21) 112.213 . . no
C(14) C(16) H(22) 108.726 . . no
H(20) C(16) H(21) 110.477 . . no
H(20) C(16) H(22) 106.645 . . no
H(21) C(16) H(22) 107.253 . . no
C(14) C(17) H(17) 111.321 . . no
C(14) C(17) H(25) 111.245 . . no
C(14) C(17) H(26) 110.462 . . no
H(17) C(17) H(25) 109.128 . . no
H(17) C(17) H(26) 107.433 . . no
H(25) C(17) H(26) 107.084 . . no
Ce(1) C(19) H(14) 103.996 . . no
C(18) C(19) H(14) 121.226 . . no
C(20) C(19) H(14) 126.879 . . no
C(102) C(19) H(14) 169.564 . . no
Ce(1) C(22) H(13) 117.950 . . no
C(18) C(22) H(13) 120.637 . . no
C(21) C(22) H(13) 128.399 . . no
C(102) C(22) H(13) 176.030 . . no
C(23) C(24) H(42) 111.219 . . no
C(23) C(24) H(43) 110.657 . . no
C(23) C(24) H(44) 113.186 . . no
H(42) C(24) H(43) 104.916 . . no
H(42) C(24) H(44) 109.035 . . no
H(43) C(24) H(44) 107.431 . . no
C(23) C(25) H(7) 110.328 . . no
C(23) C(25) H(34) 109.512 . . no
C(23) C(25) H(35) 110.394 . . no
H(7) C(25) H(34) 108.429 . . no
H(7) C(25) H(35) 109.515 . . no
H(34) C(25) H(35) 108.618 . . no
C(23) C(26) H(8) 109.172 . . no
C(23) C(26) H(53) 110.737 . . no
C(23) C(26) H(54) 108.694 . . no
H(8) C(26) H(53) 110.369 . . no
H(8) C(26) H(54) 108.391 . . no
H(53) C(26) H(54) 109.427 . . no
C(27) C(28) H(15) 111.088 . . no
C(27) C(28) H(49) 108.926 . . no
C(27) C(28) H(50) 112.997 . . no
H(15) C(28) H(49) 105.491 . . no
H(15) C(28) H(50) 110.271 . . no
H(49) C(28) H(50) 107.725 . . no
C(27) C(29) H(16) 111.476 . . no
C(27) C(29) H(47) 110.714 . . no
C(27) C(29) H(48) 109.359 . . no
H(16) C(29) H(47) 109.641 . . no
H(16) C(29) H(48) 108.340 . . no
H(47) C(29) H(48) 107.185 . . no
C(27) C(30) H(4) 111.306 . . no
C(27) C(30) H(51) 110.874 . . no
C(27) C(30) H(52) 110.052 . . no
H(4) C(30) H(51) 109.167 . . no
H(4) C(30) H(52) 107.802 . . no
H(51) C(30) H(52) 107.514 . . no
C(31) C(32) H(10) 110.406 . . no
C(31) C(32) H(45) 110.775 . . no
C(31) C(32) H(46) 110.739 . . no
H(10) C(32) H(45) 107.934 . . no
H(10) C(32) H(46) 108.475 . . no
H(45) C(32) H(46) 108.422 . . no
C(31) C(33) H(5) 110.958 . . no
C(31) C(33) H(40) 110.228 . . no
C(31) C(33) H(41) 111.631 . . no
H(5) C(33) H(40) 107.434 . . no
H(5) C(33) H(41) 108.660 . . no
H(40) C(33) H(41) 107.781 . . no
C(31) C(34) H(9) 112.708 . . no
C(31) C(34) H(38) 109.818 . . no
C(31) C(34) H(39) 110.476 . . no
H(9) C(34) H(38) 108.349 . . no
H(9) C(34) H(39) 109.226 . . no
H(38) C(34) H(39) 106.022 . . no
O(1) C(35) H(100) 118.121 . . no
C(35) C(35) H(100) 116.978 2_557 1_555 no

loop_
_geom_bond_atom_site_label_1
_geom_bond_atom_site_label_2
_geom_bond_distance
_geom_bond_site_symmetry_2
_geom_bond_publ_flag
Ce(1) O(1) 2.118(3) . yes
Ce(1) C(1) 2.855(4) . yes
Ce(1) C(2) 2.865(4) . yes
Ce(1) C(3) 2.887(4) . yes
Ce(1) C(4) 2.829(4) . yes
Ce(1) C(5) 2.798(4) . yes
Ce(1) C(18) 2.829(4) . yes
Ce(1) C(19) 2.790(4) . yes
Ce(1) C(20) 2.800(4) . yes
Ce(1) C(21) 2.839(4) . yes
Ce(1) C(22) 2.843(4) . yes
Ce(1) C(101) 2.5714(2) . yes
Ce(1) C(102) 2.5478(2) . yes
O(1) C(35) 1.352(5) . yes
C(1) C(2) 1.422(6) . yes
C(1) C(5) 1.399(6) . yes
C(1) C(6) 1.526(6) . yes
C(1) C(101) 1.269(4) . yes
C(2) C(3) 1.416(6) . yes
C(2) C(101) 1.199(4) . yes
C(3) C(4) 1.452(6) . yes
C(3) C(10) 1.558(5) . yes
C(3) C(101) 1.184(4) . yes
C(4) C(5) 1.420(6) . yes
C(4) C(14) 1.540(6) . yes
C(4) C(101) 1.199(4) . yes
C(5) C(101) 1.197(4) . yes
C(6) C(7) 1.541(7) . yes
C(6) C(8) 1.531(6) . yes
C(6) C(9) 1.520(7) . yes
C(10) C(11) 1.528(6) . yes
C(10) C(12) 1.531(7) . yes
C(10) C(13) 1.540(7) . yes
C(14) C(15) 1.538(6) . yes
C(14) C(16) 1.533(6) . yes
C(14) C(17) 1.517(7) . yes
C(18) C(19) 1.410(6) . yes
C(18) C(22) 1.402(6) . yes
C(18) C(23) 1.527(6) . yes
C(18) C(102) 1.223(4) . yes
C(19) C(20) 1.415(6) . yes
C(19) C(102) 1.183(4) . yes
C(20) C(21) 1.445(6) . yes
C(20) C(27) 1.552(6) . yes
C(20) C(102) 1.220(4) . yes
C(21) C(22) 1.422(6) . yes
C(21) C(31) 1.536(6) . yes
C(21) C(102) 1.225(4) . yes
C(22) C(102) 1.181(4) . yes
C(23) C(24) 1.521(7) . yes
C(23) C(25) 1.523(7) . yes
C(23) C(26) 1.525(7) . yes
C(27) C(28) 1.535(7) . yes
C(27) C(29) 1.535(6) . yes
C(27) C(30) 1.525(7) . yes
C(31) C(32) 1.531(7) . yes
C(31) C(33) 1.541(7) . yes
C(31) C(34) 1.541(6) . yes
C(35) C(35) 1.28(1) 2_557 yes
C(2) H(12) 1.002 . no
C(5) H(11) 0.994 . no
C(7) H(1) 0.968 . no
C(7) H(57) 0.954 . no
C(7) H(58) 0.938 . no
C(8) H(2) 0.935 . no
C(8) H(55) 0.974 . no
C(8) H(56) 0.959 . no
C(9) H(3) 0.936 . no
C(9) H(36) 0.977 . no
C(9) H(37) 0.957 . no
C(11) H(6) 0.946 . no
C(11) H(29) 0.961 . no
C(11) H(30) 0.966 . no
C(12) H(31) 0.938 . no
C(12) H(32) 0.971 . no
C(12) H(33) 0.958 . no
C(13) H(19) 0.993 . no
C(13) H(23) 0.944 . no
C(13) H(24) 0.956 . no
C(15) H(18) 1.012 . no
C(15) H(27) 0.971 . no
C(15) H(28) 0.923 . no
C(16) H(20) 0.948 . no
C(16) H(21) 0.940 . no
C(16) H(22) 0.986 . no
C(17) H(17) 0.950 . no
C(17) H(25) 0.954 . no
C(17) H(26) 0.975 . no
C(19) H(14) 1.049 . no
C(22) H(13) 1.025 . no
C(24) H(42) 0.969 . no
C(24) H(43) 0.988 . no
C(24) H(44) 0.936 . no
C(25) H(7) 0.951 . no
C(25) H(34) 0.961 . no
C(25) H(35) 0.949 . no
C(26) H(8) 0.951 . no
C(26) H(53) 0.939 . no
C(26) H(54) 0.962 . no
C(28) H(15) 0.960 . no
C(28) H(49) 0.989 . no
C(28) H(50) 0.931 . no
C(29) H(16) 0.942 . no
C(29) H(47) 0.956 . no
C(29) H(48) 0.971 . no
C(30) H(4) 0.950 . no
C(30) H(51) 0.954 . no
C(30) H(52) 0.970 . no
C(32) H(10) 0.959 . no
C(32) H(45) 0.960 . no
C(32) H(46) 0.953 . no
C(33) H(5) 0.957 . no
C(33) H(40) 0.967 . no
C(33) H(41) 0.953 . no
C(34) H(9) 0.937 . no
C(34) H(38) 0.976 . no
C(34) H(39) 0.966 . no
C(35) H(100) 0.974 . no

loop_
_geom_contact_atom_site_label_1
_geom_contact_atom_site_label_2
_geom_contact_distance
Ce(1) C(1) 2.855(4)
Ce(1) C(2) 2.865(4)
Ce(1) C(3) 2.887(4)
Ce(1) C(4) 2.829(4)
Ce(1) C(5) 2.798(4)
Ce(1) C(18) 2.829(4)
Ce(1) C(19) 2.790(4)
Ce(1) C(20) 2.800(4)
Ce(1) C(21) 2.839(4)
Ce(1) C(22) 2.843(4)
Ce(1) C(101) 2.5714(2)
Ce(1) C(102) 2.5478(2)

loop_
_geom_torsion_atom_site_label_1
_geom_torsion_atom_site_label_2
_geom_torsion_atom_site_label_3
_geom_torsion_atom_site_label_4
_geom_torsion
_geom_torsion_site_symmetry_1
_geom_torsion_site_symmetry_2
_geom_torsion_site_symmetry_3
_geom_torsion_site_symmetry_4
_geom_torsion_publ_flag
Ce(1) O(1) C(35) C(35) -100(1) 1_555 1_555 1_555 2_557 yes
Ce(1) C(1) C(2) C(3) -69.4(3) 1_555 1_555 1_555 1_555 yes
Ce(1) C(1) C(2) C(101) -68.1(2) 1_555 1_555 1_555 1_555 yes
Ce(1) C(1) C(5) C(4) 70.2(3) 1_555 1_555 1_555 1_555 yes
Ce(1) C(1) C(5) C(101) 69.9(2) 1_555 1_555 1_555 1_555 yes
Ce(1) C(1) C(6) C(7) 171.3(3) 1_555 1_555 1_555 1_555 yes
Ce(1) C(1) C(6) C(8) 53.4(5) 1_555 1_555 1_555 1_555 yes
Ce(1) C(1) C(6) C(9) -70.4(4) 1_555 1_555 1_555 1_555 yes
Ce(1) C(1) C(101) C(2) 91.8(2) 1_555 1_555 1_555 1_555 yes
Ce(1) C(1) C(101) C(3) 94.2(4) 1_555 1_555 1_555 1_555 yes
Ce(1) C(1) C(101) C(4) -88.6(4) 1_555 1_555 1_555 1_555 yes
Ce(1) C(1) C(101) C(5) -88.1(2) 1_555 1_555 1_555 1_555 yes
Ce(1) C(2) C(1) C(5) 68.0(3) 1_555 1_555 1_555 1_555 yes
Ce(1) C(2) C(1) C(6) -123.9(4) 1_555 1_555 1_555 1_555 yes
Ce(1) C(2) C(1) C(101) 68.1(2) 1_555 1_555 1_555 1_555 yes
Ce(1) C(2) C(3) C(4) -66.6(3) 1_555 1_555 1_555 1_555 yes
Ce(1) C(2) C(3) C(10) 119.2(4) 1_555 1_555 1_555 1_555 yes
Ce(1) C(2) C(3) C(101) -67.1(1) 1_555 1_555 1_555 1_555 yes
Ce(1) C(2) C(101) C(1) -88.8(2) 1_555 1_555 1_555 1_555 yes
Ce(1) C(2) C(101) C(3) 92.7(2) 1_555 1_555 1_555 1_555 yes
Ce(1) C(2) C(101) C(4) 91.6(5) 1_555 1_555 1_555 1_555 yes
Ce(1) C(2) C(101) C(5) -88.6(4) 1_555 1_555 1_555 1_555 yes
Ce(1) C(3) C(2) C(1) 68.5(3) 1_555 1_555 1_555 1_555 yes
Ce(1) C(3) C(2) C(101) 67.1(1) 1_555 1_555 1_555 1_555 yes
Ce(1) C(3) C(4) C(5) -69.4(3) 1_555 1_555 1_555 1_555 yes
Ce(1) C(3) C(4) C(14) 116.7(5) 1_555 1_555 1_555 1_555 yes
Ce(1) C(3) C(4) C(101) -68.3(2) 1_555 1_555 1_555 1_555 yes
Ce(1) C(3) C(10) C(11) -145.4(3) 1_555 1_555 1_555 1_555 yes
Ce(1) C(3) C(10) C(12) -21.2(5) 1_555 1_555 1_555 1_555 yes
Ce(1) C(3) C(10) C(13) 97.6(4) 1_555 1_555 1_555 1_555 yes
Ce(1) C(3) C(101) C(1) -93.0(4) 1_555 1_555 1_555 1_555 yes
Ce(1) C(3) C(101) C(2) -90.6(2) 1_555 1_555 1_555 1_555 yes
Ce(1) C(3) C(101) C(4) 88.8(2) 1_555 1_555 1_555 1_555 yes
Ce(1) C(3) C(101) C(5) 91.0(5) 1_555 1_555 1_555 1_555 yes
Ce(1) C(4) C(3) C(2) 67.9(3) 1_555 1_555 1_555 1_555 yes
Ce(1) C(4) C(3) C(10) -119.0(4) 1_555 1_555 1_555 1_555 yes
Ce(1) C(4) C(3) C(101) 68.3(2) 1_555 1_555 1_555 1_555 yes
Ce(1) C(4) C(5) C(1) -71.0(3) 1_555 1_555 1_555 1_555 yes
Ce(1) C(4) C(5) C(101) -70.7(2) 1_555 1_555 1_555 1_555 yes
Ce(1) C(4) C(14) C(15) -59.9(5) 1_555 1_555 1_555 1_555 yes
Ce(1) C(4) C(14) C(16) -176.1(3) 1_555 1_555 1_555 1_555 yes
Ce(1) C(4) C(14) C(17) 60.2(5) 1_555 1_555 1_555 1_555 yes
Ce(1) C(4) C(101) C(1) 88.5(4) 1_555 1_555 1_555 1_555 yes
Ce(1) C(4) C(101) C(2) -92.1(5) 1_555 1_555 1_555 1_555 yes
Ce(1) C(4) C(101) C(3) -93.2(2) 1_555 1_555 1_555 1_555 yes
Ce(1) C(4) C(101) C(5) 88.0(2) 1_555 1_555 1_555 1_555 yes
Ce(1) C(5) C(1) C(2) -69.8(3) 1_555 1_555 1_555 1_555 yes
Ce(1) C(5) C(1) C(6) 122.1(4) 1_555 1_555 1_555 1_555 yes
Ce(1) C(5) C(1) C(101) -69.9(2) 1_555 1_555 1_555 1_555 yes
Ce(1) C(5) C(4) C(3) 71.7(3) 1_555 1_555 1_555 1_555 yes
Ce(1) C(5) C(4) C(14) -113.3(3) 1_555 1_555 1_555 1_555 yes
Ce(1) C(5) C(4) C(101) 70.7(2) 1_555 1_555 1_555 1_555 yes
Ce(1) C(5) C(101) C(1) 90.1(2) 1_555 1_555 1_555 1_555 yes
Ce(1) C(5) C(101) C(2) 89.9(4) 1_555 1_555 1_555 1_555 yes
Ce(1) C(5) C(101) C(3) -92.4(5) 1_555 1_555 1_555 1_555 yes
Ce(1) C(5) C(101) C(4) -90.2(2) 1_555 1_555 1_555 1_555 yes
Ce(1) C(18) C(19) C(20) 69.1(3) 1_555 1_555 1_555 1_555 yes
Ce(1) C(18) C(19) C(102) 69.6(2) 1_555 1_555 1_555 1_555 yes
Ce(1) C(18) C(22) C(21) -67.5(3) 1_555 1_555 1_555 1_555 yes
Ce(1) C(18) C(22) C(102) -67.9(2) 1_555 1_555 1_555 1_555 yes
Ce(1) C(18) C(23) C(24) 57.8(5) 1_555 1_555 1_555 1_555 yes
Ce(1) C(18) C(23) C(25) -63.6(5) 1_555 1_555 1_555 1_555 yes
Ce(1) C(18) C(23) C(26) 177.2(3) 1_555 1_555 1_555 1_555 yes
Ce(1) C(18) C(102) C(19) -88.9(2) 1_555 1_555 1_555 1_555 yes
Ce(1) C(18) C(102) C(20) -88.0(4) 1_555 1_555 1_555 1_555 yes
Ce(1) C(18) C(102) C(21) 91.2(4) 1_555 1_555 1_555 1_555 yes
Ce(1) C(18) C(102) C(22) 91.9(2) 1_555 1_555 1_555 1_555 yes
Ce(1) C(19) C(18) C(22) -70.2(3) 1_555 1_555 1_555 1_555 yes
Ce(1) C(19) C(18) C(23) 119.8(4) 1_555 1_555 1_555 1_555 yes
Ce(1) C(19) C(18) C(102) -69.6(2) 1_555 1_555 1_555 1_555 yes
Ce(1) C(19) C(20) C(21) 70.7(3) 1_555 1_555 1_555 1_555 yes
Ce(1) C(19) C(20) C(27) -105.0(4) 1_555 1_555 1_555 1_555 yes
Ce(1) C(19) C(20) C(102) 70.4(2) 1_555 1_555 1_555 1_555 yes
Ce(1) C(19) C(102) C(18) 90.5(2) 1_555 1_555 1_555 1_555 yes
Ce(1) C(19) C(102) C(20) -89.0(2) 1_555 1_555 1_555 1_555 yes
Ce(1) C(19) C(102) C(21) -89.6(4) 1_555 1_555 1_555 1_555 yes
Ce(1) C(19) C(102) C(22) 91.7(4) 1_555 1_555 1_555 1_555 yes
Ce(1) C(20) C(19) C(18) -69.9(3) 1_555 1_555 1_555 1_555 yes
Ce(1) C(20) C(19) C(102) -70.4(2) 1_555 1_555 1_555 1_555 yes
Ce(1) C(20) C(21) C(22) 69.4(3) 1_555 1_555 1_555 1_555 yes
Ce(1) C(20) C(21) C(31) -121.0(5) 1_555 1_555 1_555 1_555 yes
Ce(1) C(20) C(21) C(102) 69.2(1) 1_555 1_555 1_555 1_555 yes
Ce(1) C(20) C(27) C(28) 18.1(4) 1_555 1_555 1_555 1_555 yes
Ce(1) C(20) C(27) C(29) -98.7(4) 1_555 1_555 1_555 1_555 yes
Ce(1) C(20) C(27) C(30) 141.8(3) 1_555 1_555 1_555 1_555 yes
Ce(1) C(20) C(102) C(18) 88.5(4) 1_555 1_555 1_555 1_555 yes
Ce(1) C(20) C(102) C(19) 89.3(2) 1_555 1_555 1_555 1_555 yes
Ce(1) C(20) C(102) C(21) -91.1(2) 1_555 1_555 1_555 1_555 yes
Ce(1) C(20) C(102) C(22) -91.4(4) 1_555 1_555 1_555 1_555 yes
Ce(1) C(21) C(20) C(19) -69.5(3) 1_555 1_555 1_555 1_555 yes
Ce(1) C(21) C(20) C(27) 105.4(5) 1_555 1_555 1_555 1_555 yes
Ce(1) C(21) C(20) C(102) -69.2(1) 1_555 1_555 1_555 1_555 yes
Ce(1) C(21) C(22) C(18) 67.4(3) 1_555 1_555 1_555 1_555 yes
Ce(1) C(21) C(22) C(102) 67.8(2) 1_555 1_555 1_555 1_555 yes
Ce(1) C(21) C(31) C(32) -42.7(5) 1_555 1_555 1_555 1_555 yes
Ce(1) C(21) C(31) C(33) -167.7(3) 1_555 1_555 1_555 1_555 yes
Ce(1) C(21) C(31) C(34) 76.0(4) 1_555 1_555 1_555 1_555 yes
Ce(1) C(21) C(102) C(18) -91.1(4) 1_555 1_555 1_555 1_555 yes
Ce(1) C(21) C(102) C(19) 89.1(4) 1_555 1_555 1_555 1_555 yes
Ce(1) C(21) C(102) C(20) 88.4(2) 1_555 1_555 1_555 1_555 yes
Ce(1) C(21) C(102) C(22) -91.8(2) 1_555 1_555 1_555 1_555 yes
Ce(1) C(22) C(18) C(19) 68.6(3) 1_555 1_555 1_555 1_555 yes
Ce(1) C(22) C(18) C(23) -121.7(4) 1_555 1_555 1_555 1_555 yes
Ce(1) C(22) C(18) C(102) 67.9(2) 1_555 1_555 1_555 1_555 yes
Ce(1) C(22) C(21) C(20) -68.0(3) 1_555 1_555 1_555 1_555 yes
Ce(1) C(22) C(21) C(31) 121.0(4) 1_555 1_555 1_555 1_555 yes
Ce(1) C(22) C(21) C(102) -67.8(2) 1_555 1_555 1_555 1_555 yes
Ce(1) C(22) C(102) C(18) -89.5(2) 1_555 1_555 1_555 1_555 yes
Ce(1) C(22) C(102) C(19) -90.8(4) 1_555 1_555 1_555 1_555 yes
Ce(1) C(22) C(102) C(20) 90.4(4) 1_555 1_555 1_555 1_555 yes
Ce(1) C(22) C(102) C(21) 90.0(2) 1_555 1_555 1_555 1_555 yes
Ce(1) C(101) C(1) C(2) -91.8(2) 1_555 1_555 1_555 1_555 yes
Ce(1) C(101) C(1) C(5) 88.1(2) 1_555 1_555 1_555 1_555 yes
Ce(1) C(101) C(1) C(6) 179(2) 1_555 1_555 1_555 1_555 yes
Ce(1) C(101) C(2) C(1) 88.8(2) 1_555 1_555 1_555 1_555 yes
Ce(1) C(101) C(2) C(3) -92.7(2) 1_555 1_555 1_555 1_555 yes
Ce(1) C(101) C(3) C(2) 90.6(2) 1_555 1_555 1_555 1_555 yes
Ce(1) C(101) C(3) C(4) -88.8(2) 1_555 1_555 1_555 1_555 yes
Ce(1) C(101) C(3) C(10) 134(2) 1_555 1_555 1_555 1_555 yes
Ce(1) C(101) C(4) C(3) 93.2(2) 1_555 1_555 1_555 1_555 yes
Ce(1) C(101) C(4) C(5) -88.0(2) 1_555 1_555 1_555 1_555 yes
Ce(1) C(101) C(4) C(14) -115(2) 1_555 1_555 1_555 1_555 yes
Ce(1) C(101) C(5) C(1) -90.1(2) 1_555 1_555 1_555 1_555 yes
Ce(1) C(101) C(5) C(4) 90.2(2) 1_555 1_555 1_555 1_555 yes
Ce(1) C(102) C(18) C(19) 88.9(2) 1_555 1_555 1_555 1_555 yes
Ce(1) C(102) C(18) C(22) -91.9(2) 1_555 1_555 1_555 1_555 yes
Ce(1) C(102) C(18) C(23) 171(2) 1_555 1_555 1_555 1_555 yes
Ce(1) C(102) C(19) C(18) -90.5(2) 1_555 1_555 1_555 1_555 yes
Ce(1) C(102) C(19) C(20) 89.0(2) 1_555 1_555 1_555 1_555 yes
Ce(1) C(102) C(20) C(19) -89.3(2) 1_555 1_555 1_555 1_555 yes
Ce(1) C(102) C(20) C(21) 91.1(2) 1_555 1_555 1_555 1_555 yes
Ce(1) C(102) C(20) C(27) -59(2) 1_555 1_555 1_555 1_555 yes
Ce(1) C(102) C(21) C(20) -88.4(2) 1_555 1_555 1_555 1_555 yes
Ce(1) C(102) C(21) C(22) 91.8(2) 1_555 1_555 1_555 1_555 yes
Ce(1) C(102) C(21) C(31) 142(2) 1_555 1_555 1_555 1_555 yes
Ce(1) C(102) C(22) C(18) 89.5(2) 1_555 1_555 1_555 1_555 yes
Ce(1) C(102) C(22) C(21) -90.0(2) 1_555 1_555 1_555 1_555 yes
O(1) Ce(1) C(1) C(2) 163.0(2) 1_555 1_555 1_555 1_555 yes
O(1) Ce(1) C(1) C(5) 51.7(2) 1_555 1_555 1_555 1_555 yes
O(1) Ce(1) C(1) C(6) -71.8(3) 1_555 1_555 1_555 1_555 yes
O(1) Ce(1) C(1) C(101) 108.1(2) 1_555 1_555 1_555 1_555 yes
O(1) Ce(1) C(2) C(1) -20.9(3) 1_555 1_555 1_555 1_555 yes
O(1) Ce(1) C(2) C(3) 94.6(3) 1_555 1_555 1_555 1_555 yes
O(1) Ce(1) C(2) C(101) 39.4(3) 1_555 1_555 1_555 1_555 yes
O(1) Ce(1) C(3) C(2) -105.3(3) 1_555 1_555 1_555 1_555 yes
O(1) Ce(1) C(3) C(4) 8.1(3) 1_555 1_555 1_555 1_555 yes
O(1) Ce(1) C(3) C(10) 138.2(3) 1_555 1_555 1_555 1_555 yes
O(1) Ce(1) C(3) C(101) -48.4(3) 1_555 1_555 1_555 1_555 yes
O(1) Ce(1) C(4) C(3) -173.2(2) 1_555 1_555 1_555 1_555 yes
O(1) Ce(1) C(4) C(5) -62.8(3) 1_555 1_555 1_555 1_555 yes
O(1) Ce(1) C(4) C(14) 53.0(3) 1_555 1_555 1_555 1_555 yes
O(1) Ce(1) C(4) C(101) -119.5(2) 1_555 1_555 1_555 1_555 yes
O(1) Ce(1) C(5) C(1) -128.1(3) 1_555 1_555 1_555 1_555 yes
O(1) Ce(1) C(5) C(4) 115.9(3) 1_555 1_555 1_555 1_555 yes
O(1) Ce(1) C(5) C(101) 171.9(2) 1_555 1_555 1_555 1_555 yes
O(1) Ce(1) C(18) C(19) 56.1(3) 1_555 1_555 1_555 1_555 yes
O(1) Ce(1) C(18) C(22) 167.3(2) 1_555 1_555 1_555 1_555 yes
O(1) Ce(1) C(18) C(23) -66.5(3) 1_555 1_555 1_555 1_555 yes
O(1) Ce(1) C(18) C(102) 112.1(2) 1_555 1_555 1_555 1_555 yes
O(1) Ce(1) C(19) C(18) -121.6(3) 1_555 1_555 1_555 1_555 yes
O(1) Ce(1) C(19) C(20) 122.9(3) 1_555 1_555 1_555 1_555 yes
O(1) Ce(1) C(19) C(102) -179.2(2) 1_555 1_555 1_555 1_555 yes
O(1) Ce(1) C(20) C(19) -54.9(3) 1_555 1_555 1_555 1_555 yes
O(1) Ce(1) C(20) C(21) -166.6(3) 1_555 1_555 1_555 1_555 yes
O(1) Ce(1) C(20) C(27) 62.1(3) 1_555 1_555 1_555 1_555 yes
O(1) Ce(1) C(20) C(102) -110.4(2) 1_555 1_555 1_555 1_555 yes
O(1) Ce(1) C(21) C(20) 15.9(3) 1_555 1_555 1_555 1_555 yes
O(1) Ce(1) C(21) C(22) -95.9(3) 1_555 1_555 1_555 1_555 yes
O(1) Ce(1) C(21) C(31) 146.1(3) 1_555 1_555 1_555 1_555 yes
O(1) Ce(1) C(21) C(102) -41.1(2) 1_555 1_555 1_555 1_555 yes
O(1) Ce(1) C(22) C(18) -14.7(3) 1_555 1_555 1_555 1_555 yes
O(1) Ce(1) C(22) C(21) 102.1(3) 1_555 1_555 1_555 1_555 yes
O(1) Ce(1) C(22) C(102) 44.0(3) 1_555 1_555 1_555 1_555 yes
O(1) Ce(1) C(101) C(1) -77.4(2) 1_555 1_555 1_555 1_555 yes
O(1) Ce(1) C(101) C(2) -147.7(2) 1_555 1_555 1_555 1_555 yes
O(1) Ce(1) C(101) C(3) 139.4(2) 1_555 1_555 1_555 1_555 yes
O(1) Ce(1) C(101) C(4) 64.4(2) 1_555 1_555 1_555 1_555 yes
O(1) Ce(1) C(101) C(5) -8.3(2) 1_555 1_555 1_555 1_555 yes
O(1) Ce(1) C(102) C(18) -71.0(2) 1_555 1_555 1_555 1_555 yes
O(1) Ce(1) C(102) C(19) 0.8(2) 1_555 1_555 1_555 1_555 yes
O(1) Ce(1) C(102) C(20) 72.9(2) 1_555 1_555 1_555 1_555 yes
O(1) Ce(1) C(102) C(21) 145.3(2) 1_555 1_555 1_555 1_555 yes
O(1) Ce(1) C(102) C(22) -142.3(2) 1_555 1_555 1_555 1_555 yes
O(1) C(35) C(35) O(1) -180.0 1_555 1_555 2_557 2_557 yes
C(1) Ce(1) O(1) C(35) 129(1) 1_555 1_555 1_555 1_555 yes
C(1) Ce(1) C(2) C(3) 115.5(4) 1_555 1_555 1_555 1_555 yes
C(1) Ce(1) C(2) C(101) 60.3(2) 1_555 1_555 1_555 1_555 yes
C(1) Ce(1) C(3) C(2) -35.9(2) 1_555 1_555 1_555 1_555 yes
C(1) Ce(1) C(3) C(4) 77.5(2) 1_555 1_555 1_555 1_555 yes
C(1) Ce(1) C(3) C(10) -152.4(4) 1_555 1_555 1_555 1_555 yes
C(1) Ce(1) C(3) C(101) 21.0(2) 1_555 1_555 1_555 1_555 yes
C(1) Ce(1) C(4) C(3) -75.3(2) 1_555 1_555 1_555 1_555 yes
C(1) Ce(1) C(4) C(5) 35.1(2) 1_555 1_555 1_555 1_555 yes
C(1) Ce(1) C(4) C(14) 150.9(4) 1_555 1_555 1_555 1_555 yes
C(1) Ce(1) C(4) C(101) -21.6(2) 1_555 1_555 1_555 1_555 yes
C(1) Ce(1) C(5) C(4) -116.0(3) 1_555 1_555 1_555 1_555 yes
C(1) Ce(1) C(5) C(101) -60.0(2) 1_555 1_555 1_555 1_555 yes
C(1) Ce(1) C(18) C(19) -128.0(6) 1_555 1_555 1_555 1_555 yes
C(1) Ce(1) C(18) C(22) -16.8(7) 1_555 1_555 1_555 1_555 yes
C(1) Ce(1) C(18) C(23) 109.4(6) 1_555 1_555 1_555 1_555 yes
C(1) Ce(1) C(18) C(102) -72.0(6) 1_555 1_555 1_555 1_555 yes
C(1) Ce(1) C(19) C(18) 158.0(3) 1_555 1_555 1_555 1_555 yes
C(1) Ce(1) C(19) C(20) 42.5(4) 1_555 1_555 1_555 1_555 yes
C(1) Ce(1) C(19) C(102) 100.3(3) 1_555 1_555 1_555 1_555 yes
C(1) Ce(1) C(20) C(19) -158.9(2) 1_555 1_555 1_555 1_555 yes
C(1) Ce(1) C(20) C(21) 89.4(3) 1_555 1_555 1_555 1_555 yes
C(1) Ce(1) C(20) C(27) -42.0(3) 1_555 1_555 1_555 1_555 yes
C(1) Ce(1) C(20) C(102) 145.6(2) 1_555 1_555 1_555 1_555 yes
C(1) Ce(1) C(21) C(20) -113.6(2) 1_555 1_555 1_555 1_555 yes
C(1) Ce(1) C(21) C(22) 134.7(2) 1_555 1_555 1_555 1_555 yes
C(1) Ce(1) C(21) C(31) 16.7(4) 1_555 1_555 1_555 1_555 yes
C(1) Ce(1) C(21) C(102) -170.6(1) 1_555 1_555 1_555 1_555 yes
C(1) Ce(1) C(22) C(18) 175.0(2) 1_555 1_555 1_555 1_555 yes
C(1) Ce(1) C(22) C(21) -68.1(3) 1_555 1_555 1_555 1_555 yes
C(1) Ce(1) C(22) C(102) -126.2(2) 1_555 1_555 1_555 1_555 yes
C(1) Ce(1) C(101) C(2) -70.3(3) 1_555 1_555 1_555 1_555 yes
C(1) Ce(1) C(101) C(3) -143.2(3) 1_555 1_555 1_555 1_555 yes
C(1) Ce(1) C(101) C(4) 141.7(3) 1_555 1_555 1_555 1_555 yes
C(1) Ce(1) C(101) C(5) 69.1(3) 1_555 1_555 1_555 1_555 yes
C(1) Ce(1) C(102) C(18) 159.1(2) 1_555 1_555 1_555 1_555 yes
C(1) Ce(1) C(102) C(19) -129.1(3) 1_555 1_555 1_555 1_555 yes
C(1) Ce(1) C(102) C(20) -57.0(2) 1_555 1_555 1_555 1_555 yes
C(1) Ce(1) C(102) C(21) 15.4(2) 1_555 1_555 1_555 1_555 yes
C(1) Ce(1) C(102) C(22) 87.8(3) 1_555 1_555 1_555 1_555 yes
C(1) C(2) Ce(1) C(3) -115.5(4) 1_555 1_555 1_555 1_555 yes
C(1) C(2) Ce(1) C(4) -78.0(3) 1_555 1_555 1_555 1_555 yes
C(1) C(2) Ce(1) C(5) -37.8(2) 1_555 1_555 1_555 1_555 yes
C(1) C(2) Ce(1) C(18) 176.1(2) 1_555 1_555 1_555 1_555 yes
C(1) C(2) Ce(1) C(19) 126.8(3) 1_555 1_555 1_555 1_555 yes
C(1) C(2) Ce(1) C(20) 108.5(3) 1_555 1_555 1_555 1_555 yes
C(1) C(2) Ce(1) C(21) 132.7(2) 1_555 1_555 1_555 1_555 yes
C(1) C(2) Ce(1) C(22) 162.6(2) 1_555 1_555 1_555 1_555 yes
C(1) C(2) Ce(1) C(101) -60.3(2) 1_555 1_555 1_555 1_555 yes
C(1) C(2) Ce(1) C(102) 141.7(2) 1_555 1_555 1_555 1_555 yes
C(1) C(2) C(3) C(4) 1.8(5) 1_555 1_555 1_555 1_555 yes
C(1) C(2) C(3) C(10) -172.4(4) 1_555 1_555 1_555 1_555 yes
C(1) C(2) C(3) C(101) 1.3(3) 1_555 1_555 1_555 1_555 yes
C(1) C(2) C(101) C(3) -178.5(3) 1_555 1_555 1_555 1_555 yes
C(1) C(2) C(101) C(4) -179.6(5) 1_555 1_555 1_555 1_555 yes
C(1) C(2) C(101) C(5) 0.2(5) 1_555 1_555 1_555 1_555 yes
C(1) C(5) Ce(1) C(2) 38.1(2) 1_555 1_555 1_555 1_555 yes
C(1) C(5) Ce(1) C(3) 77.3(3) 1_555 1_555 1_555 1_555 yes
C(1) C(5) Ce(1) C(4) 116.0(3) 1_555 1_555 1_555 1_555 yes
C(1) C(5) Ce(1) C(18) 157.2(3) 1_555 1_555 1_555 1_555 yes
C(1) C(5) Ce(1) C(19) -124.9(3) 1_555 1_555 1_555 1_555 yes
C(1) C(5) Ce(1) C(20) -50.2(4) 1_555 1_555 1_555 1_555 yes
C(1) C(5) Ce(1) C(21) 18.3(4) 1_555 1_555 1_555 1_555 yes
C(1) C(5) Ce(1) C(22) 85.5(4) 1_555 1_555 1_555 1_555 yes
C(1) C(5) Ce(1) C(101) 60.0(2) 1_555 1_555 1_555 1_555 yes
C(1) C(5) Ce(1) C(102) 28(2) 1_555 1_555 1_555 1_555 yes
C(1) C(5) C(4) C(3) 0.7(5) 1_555 1_555 1_555 1_555 yes
C(1) C(5) C(4) C(14) 175.7(4) 1_555 1_555 1_555 1_555 yes
C(1) C(5) C(4) C(101) -0.3(3) 1_555 1_555 1_555 1_555 yes
C(1) C(5) C(101) C(2) -0.2(5) 1_555 1_555 1_555 1_555 yes
C(1) C(5) C(101) C(3) 177.5(5) 1_555 1_555 1_555 1_555 yes
C(1) C(5) C(101) C(4) 179.7(3) 1_555 1_555 1_555 1_555 yes
C(1) C(101) Ce(1) C(2) 70.3(3) 1_555 1_555 1_555 1_555 yes
C(1) C(101) Ce(1) C(3) 143.2(3) 1_555 1_555 1_555 1_555 yes
C(1) C(101) Ce(1) C(4) -141.7(3) 1_555 1_555 1_555 1_555 yes
C(1) C(101) Ce(1) C(5) -69.1(3) 1_555 1_555 1_555 1_555 yes
C(1) C(101) Ce(1) C(18) 160.5(2) 1_555 1_555 1_555 1_555 yes
C(1) C(101) Ce(1) C(19) 148(1) 1_555 1_555 1_555 1_555 yes
C(1) C(101) Ce(1) C(20) 51.6(3) 1_555 1_555 1_555 1_555 yes
C(1) C(101) Ce(1) C(21) 86.7(2) 1_555 1_555 1_555 1_555 yes
C(1) C(101) Ce(1) C(22) 125.1(2) 1_555 1_555 1_555 1_555 yes
C(1) C(101) Ce(1) C(102) 108.3(2) 1_555 1_555 1_555 1_555 yes
C(1) C(101) C(2) C(3) 178.5(3) 1_555 1_555 1_555 1_555 yes
C(1) C(101) C(3) C(2) -2.3(5) 1_555 1_555 1_555 1_555 yes
C(1) C(101) C(3) C(4) 178.2(4) 1_555 1_555 1_555 1_555 yes
C(1) C(101) C(3) C(10) 41(3) 1_555 1_555 1_555 1_555 yes
C(1) C(101) C(4) C(3) -178.3(4) 1_555 1_555 1_555 1_555 yes
C(1) C(101) C(4) C(5) 0.5(5) 1_555 1_555 1_555 1_555 yes
C(1) C(101) C(4) C(14) -27(2) 1_555 1_555 1_555 1_555 yes
C(1) C(101) C(5) C(4) -179.7(3) 1_555 1_555 1_555 1_555 yes
C(2) Ce(1) O(1) C(35) 139(1) 1_555 1_555 1_555 1_555 yes
C(2) Ce(1) C(1) C(5) -111.3(3) 1_555 1_555 1_555 1_555 yes
C(2) Ce(1) C(1) C(6) 125.2(5) 1_555 1_555 1_555 1_555 yes
C(2) Ce(1) C(1) C(101) -54.8(2) 1_555 1_555 1_555 1_555 yes
C(2) Ce(1) C(3) C(4) 113.4(3) 1_555 1_555 1_555 1_555 yes
C(2) Ce(1) C(3) C(10) -116.5(4) 1_555 1_555 1_555 1_555 yes
C(2) Ce(1) C(3) C(101) 56.9(2) 1_555 1_555 1_555 1_555 yes
C(2) Ce(1) C(4) C(3) -36.3(2) 1_555 1_555 1_555 1_555 yes
C(2) Ce(1) C(4) C(5) 74.2(3) 1_555 1_555 1_555 1_555 yes
C(2) Ce(1) C(4) C(14) -170.1(4) 1_555 1_555 1_555 1_555 yes
C(2) Ce(1) C(4) C(101) 17.4(1) 1_555 1_555 1_555 1_555 yes
C(2) Ce(1) C(5) C(4) -77.9(2) 1_555 1_555 1_555 1_555 yes
C(2) Ce(1) C(5) C(101) -22.0(2) 1_555 1_555 1_555 1_555 yes
C(2) Ce(1) C(18) C(19) -137.7(2) 1_555 1_555 1_555 1_555 yes
C(2) Ce(1) C(18) C(22) -26.5(3) 1_555 1_555 1_555 1_555 yes
C(2) Ce(1) C(18) C(23) 99.7(4) 1_555 1_555 1_555 1_555 yes
C(2) Ce(1) C(18) C(102) -81.7(2) 1_555 1_555 1_555 1_555 yes
C(2) Ce(1) C(19) C(18) 84.9(4) 1_555 1_555 1_555 1_555 yes
C(2) Ce(1) C(19) C(20) -30.6(4) 1_555 1_555 1_555 1_555 yes
C(2) Ce(1) C(19) C(102) 27.2(4) 1_555 1_555 1_555 1_555 yes
C(2) Ce(1) C(20) C(19) 164.0(2) 1_555 1_555 1_555 1_555 yes
C(2) Ce(1) C(20) C(21) 52.3(3) 1_555 1_555 1_555 1_555 yes
C(2) Ce(1) C(20) C(27) -79.0(3) 1_555 1_555 1_555 1_555 yes
C(2) Ce(1) C(20) C(102) 108.5(2) 1_555 1_555 1_555 1_555 yes
C(2) Ce(1) C(21) C(20) -138.9(2) 1_555 1_555 1_555 1_555 yes
C(2) Ce(1) C(21) C(22) 109.3(2) 1_555 1_555 1_555 1_555 yes
C(2) Ce(1) C(21) C(31) -8.7(3) 1_555 1_555 1_555 1_555 yes
C(2) Ce(1) C(21) C(102) 164.1(2) 1_555 1_555 1_555 1_555 yes
C(2) Ce(1) C(22) C(18) 161.9(2) 1_555 1_555 1_555 1_555 yes
C(2) Ce(1) C(22) C(21) -81.3(2) 1_555 1_555 1_555 1_555 yes
C(2) Ce(1) C(22) C(102) -139.4(2) 1_555 1_555 1_555 1_555 yes
C(2) Ce(1) C(101) C(3) -72.9(3) 1_555 1_555 1_555 1_555 yes
C(2) Ce(1) C(101) C(4) -148.0(3) 1_555 1_555 1_555 1_555 yes
C(2) Ce(1) C(101) C(5) 139.3(3) 1_555 1_555 1_555 1_555 yes
C(2) Ce(1) C(102) C(18) 123.4(2) 1_555 1_555 1_555 1_555 yes
C(2) Ce(1) C(102) C(19) -164.9(2) 1_555 1_555 1_555 1_555 yes
C(2) Ce(1) C(102) C(20) -92.8(2) 1_555 1_555 1_555 1_555 yes
C(2) Ce(1) C(102) C(21) -20.4(2) 1_555 1_555 1_555 1_555 yes
C(2) Ce(1) C(102) C(22) 52.1(2) 1_555 1_555 1_555 1_555 yes
C(2) C(1) Ce(1) C(3) 35.5(2) 1_555 1_555 1_555 1_555 yes
C(2) C(1) Ce(1) C(4) 75.4(3) 1_555 1_555 1_555 1_555 yes
C(2) C(1) Ce(1) C(5) 111.3(3) 1_555 1_555 1_555 1_555 yes
C(2) C(1) Ce(1) C(18) -12.9(7) 1_555 1_555 1_555 1_555 yes
C(2) C(1) Ce(1) C(19) -121.2(3) 1_555 1_555 1_555 1_555 yes
C(2) C(1) Ce(1) C(20) -95.3(3) 1_555 1_555 1_555 1_555 yes
C(2) C(1) Ce(1) C(21) -58.5(3) 1_555 1_555 1_555 1_555 yes
C(2) C(1) Ce(1) C(22) -25.5(3) 1_555 1_555 1_555 1_555 yes
C(2) C(1) Ce(1) C(101) 54.8(2) 1_555 1_555 1_555 1_555 yes
C(2) C(1) Ce(1) C(102) -66.5(3) 1_555 1_555 1_555 1_555 yes
C(2) C(1) C(5) C(4) 0.4(5) 1_555 1_555 1_555 1_555 yes
C(2) C(1) C(5) C(101) 0.1(3) 1_555 1_555 1_555 1_555 yes
C(2) C(1) C(6) C(7) -89.6(5) 1_555 1_555 1_555 1_555 yes
C(2) C(1) C(6) C(8) 152.4(4) 1_555 1_555 1_555 1_555 yes
C(2) C(1) C(6) C(9) 28.6(6) 1_555 1_555 1_555 1_555 yes
C(2) C(1) C(101) C(3) 2.4(5) 1_555 1_555 1_555 1_555 yes
C(2) C(1) C(101) C(4) 179.6(4) 1_555 1_555 1_555 1_555 yes
C(2) C(1) C(101) C(5) -179.9(3) 1_555 1_555 1_555 1_555 yes
C(2) C(3) Ce(1) C(4) -113.4(3) 1_555 1_555 1_555 1_555 yes
C(2) C(3) Ce(1) C(5) -75.0(3) 1_555 1_555 1_555 1_555 yes
C(2) C(3) Ce(1) C(18) 134.1(2) 1_555 1_555 1_555 1_555 yes
C(2) C(3) Ce(1) C(19) 123.7(3) 1_555 1_555 1_555 1_555 yes
C(2) C(3) Ce(1) C(20) 68.9(3) 1_555 1_555 1_555 1_555 yes
C(2) C(3) Ce(1) C(21) 78.7(3) 1_555 1_555 1_555 1_555 yes
C(2) C(3) Ce(1) C(22) 108.7(2) 1_555 1_555 1_555 1_555 yes
C(2) C(3) Ce(1) C(101) -56.9(2) 1_555 1_555 1_555 1_555 yes
C(2) C(3) Ce(1) C(102) 102.6(2) 1_555 1_555 1_555 1_555 yes
C(2) C(3) C(4) C(5) -1.5(4) 1_555 1_555 1_555 1_555 yes
C(2) C(3) C(4) C(14) -175.4(4) 1_555 1_555 1_555 1_555 yes
C(2) C(3) C(4) C(101) -0.5(3) 1_555 1_555 1_555 1_555 yes
C(2) C(3) C(10) C(11) 123.8(5) 1_555 1_555 1_555 1_555 yes
C(2) C(3) C(10) C(12) -112.0(5) 1_555 1_555 1_555 1_555 yes
C(2) C(3) C(10) C(13) 6.8(6) 1_555 1_555 1_555 1_555 yes
C(2) C(3) C(101) C(4) 179.4(3) 1_555 1_555 1_555 1_555 yes
C(2) C(3) C(101) C(5) -178.4(5) 1_555 1_555 1_555 1_555 yes
C(2) C(101) Ce(1) C(3) 72.9(3) 1_555 1_555 1_555 1_555 yes
C(2) C(101) Ce(1) C(4) 148.0(3) 1_555 1_555 1_555 1_555 yes
C(2) C(101) Ce(1) C(5) -139.3(3) 1_555 1_555 1_555 1_555 yes
C(2) C(101) Ce(1) C(18) 90.3(3) 1_555 1_555 1_555 1_555 yes
C(2) C(101) Ce(1) C(19) 78(1) 1_555 1_555 1_555 1_555 yes
C(2) C(101) Ce(1) C(20) -18.6(3) 1_555 1_555 1_555 1_555 yes
C(2) C(101) Ce(1) C(21) 16.5(2) 1_555 1_555 1_555 1_555 yes
C(2) C(101) Ce(1) C(22) 54.8(2) 1_555 1_555 1_555 1_555 yes
C(2) C(101) Ce(1) C(102) 38.0(2) 1_555 1_555 1_555 1_555 yes
C(2) C(101) C(1) C(5) 179.9(3) 1_555 1_555 1_555 1_555 yes
C(2) C(101) C(1) C(6) -88(2) 1_555 1_555 1_555 1_555 yes
C(2) C(101) C(3) C(4) -179.4(3) 1_555 1_555 1_555 1_555 yes
C(2) C(101) C(3) C(10) 44(2) 1_555 1_555 1_555 1_555 yes
C(2) C(101) C(4) C(3) 1.1(6) 1_555 1_555 1_555 1_555 yes
C(2) C(101) C(4) C(5) 179.8(5) 1_555 1_555 1_555 1_555 yes
C(2) C(101) C(4) C(14) 151(2) 1_555 1_555 1_555 1_555 yes
C(2) C(101) C(5) C(4) -179.9(4) 1_555 1_555 1_555 1_555 yes
C(3) Ce(1) O(1) C(35) 174(1) 1_555 1_555 1_555 1_555 yes
C(3) Ce(1) C(1) C(5) -75.8(3) 1_555 1_555 1_555 1_555 yes
C(3) Ce(1) C(1) C(6) 160.7(4) 1_555 1_555 1_555 1_555 yes
C(3) Ce(1) C(1) C(101) -19.3(1) 1_555 1_555 1_555 1_555 yes
C(3) Ce(1) C(2) C(101) -55.2(2) 1_555 1_555 1_555 1_555 yes
C(3) Ce(1) C(4) C(5) 110.4(3) 1_555 1_555 1_555 1_555 yes
C(3) Ce(1) C(4) C(14) -133.8(4) 1_555 1_555 1_555 1_555 yes
C(3) Ce(1) C(4) C(101) 53.7(2) 1_555 1_555 1_555 1_555 yes
C(3) Ce(1) C(5) C(4) -38.7(2) 1_555 1_555 1_555 1_555 yes
C(3) Ce(1) C(5) C(101) 17.3(2) 1_555 1_555 1_555 1_555 yes
C(3) Ce(1) C(18) C(19) -170.2(2) 1_555 1_555 1_555 1_555 yes
C(3) Ce(1) C(18) C(22) -59.0(3) 1_555 1_555 1_555 1_555 yes
C(3) Ce(1) C(18) C(23) 67.2(4) 1_555 1_555 1_555 1_555 yes
C(3) Ce(1) C(18) C(102) -114.2(2) 1_555 1_555 1_555 1_555 yes
C(3) Ce(1) C(19) C(18) 17.8(4) 1_555 1_555 1_555 1_555 yes
C(3) Ce(1) C(19) C(20) -97.7(3) 1_555 1_555 1_555 1_555 yes
C(3) Ce(1) C(19) C(102) -39.9(4) 1_555 1_555 1_555 1_555 yes
C(3) Ce(1) C(20) C(19) 130.0(3) 1_555 1_555 1_555 1_555 yes
C(3) Ce(1) C(20) C(21) 18.3(4) 1_555 1_555 1_555 1_555 yes
C(3) Ce(1) C(20) C(27) -113.0(3) 1_555 1_555 1_555 1_555 yes
C(3) Ce(1) C(20) C(102) 74.5(3) 1_555 1_555 1_555 1_555 yes
C(3) Ce(1) C(21) C(20) -168.1(2) 1_555 1_555 1_555 1_555 yes
C(3) Ce(1) C(21) C(22) 80.1(3) 1_555 1_555 1_555 1_555 yes
C(3) Ce(1) C(21) C(31) -37.9(3) 1_555 1_555 1_555 1_555 yes
C(3) Ce(1) C(21) C(102) 134.9(2) 1_555 1_555 1_555 1_555 yes
C(3) Ce(1) C(22) C(18) 132.3(2) 1_555 1_555 1_555 1_555 yes
C(3) Ce(1) C(22) C(21) -110.8(2) 1_555 1_555 1_555 1_555 yes
C(3) Ce(1) C(22) C(102) -168.9(2) 1_555 1_555 1_555 1_555 yes
C(3) Ce(1) C(101) C(4) -75.0(3) 1_555 1_555 1_555 1_555 yes
C(3) Ce(1) C(101) C(5) -147.7(3) 1_555 1_555 1_555 1_555 yes
C(3) Ce(1) C(102) C(18) 85.4(2) 1_555 1_555 1_555 1_555 yes
C(3) Ce(1) C(102) C(19) 157.1(2) 1_555 1_555 1_555 1_555 yes
C(3) Ce(1) C(102) C(20) -130.8(2) 1_555 1_555 1_555 1_555 yes
C(3) Ce(1) C(102) C(21) -58.4(2) 1_555 1_555 1_555 1_555 yes
C(3) Ce(1) C(102) C(22) 14.1(2) 1_555 1_555 1_555 1_555 yes
C(3) C(2) Ce(1) C(4) 37.5(2) 1_555 1_555 1_555 1_555 yes
C(3) C(2) Ce(1) C(5) 77.7(3) 1_555 1_555 1_555 1_555 yes
C(3) C(2) Ce(1) C(18) -68.3(3) 1_555 1_555 1_555 1_555 yes
C(3) C(2) Ce(1) C(19) -117.7(3) 1_555 1_555 1_555 1_555 yes
C(3) C(2) Ce(1) C(20) -136.0(2) 1_555 1_555 1_555 1_555 yes
C(3) C(2) Ce(1) C(21) -111.8(2) 1_555 1_555 1_555 1_555 yes
C(3) C(2) Ce(1) C(22) -81.8(2) 1_555 1_555 1_555 1_555 yes
C(3) C(2) Ce(1) C(101) 55.2(2) 1_555 1_555 1_555 1_555 yes
C(3) C(2) Ce(1) C(102) -102.8(2) 1_555 1_555 1_555 1_555 yes
C(3) C(2) C(1) C(5) -1.4(5) 1_555 1_555 1_555 1_555 yes
C(3) C(2) C(1) C(6) 166.8(4) 1_555 1_555 1_555 1_555 yes
C(3) C(2) C(1) C(101) -1.3(3) 1_555 1_555 1_555 1_555 yes
C(3) C(2) C(101) C(4) -1.1(6) 1_555 1_555 1_555 1_555 yes
C(3) C(2) C(101) C(5) 178.7(4) 1_555 1_555 1_555 1_555 yes
C(3) C(4) Ce(1) C(5) -110.4(3) 1_555 1_555 1_555 1_555 yes
C(3) C(4) Ce(1) C(18) 90.2(3) 1_555 1_555 1_555 1_555 yes
C(3) C(4) Ce(1) C(19) 119.7(3) 1_555 1_555 1_555 1_555 yes
C(3) C(4) Ce(1) C(20) 10(1) 1_555 1_555 1_555 1_555 yes
C(3) C(4) Ce(1) C(21) 18.6(3) 1_555 1_555 1_555 1_555 yes
C(3) C(4) Ce(1) C(22) 53.5(3) 1_555 1_555 1_555 1_555 yes
C(3) C(4) Ce(1) C(101) -53.7(2) 1_555 1_555 1_555 1_555 yes
C(3) C(4) Ce(1) C(102) 64.7(3) 1_555 1_555 1_555 1_555 yes
C(3) C(4) C(5) C(101) 1.0(3) 1_555 1_555 1_555 1_555 yes
C(3) C(4) C(14) C(15) -159.8(5) 1_555 1_555 1_555 1_555 yes
C(3) C(4) C(14) C(16) 84.0(6) 1_555 1_555 1_555 1_555 yes
C(3) C(4) C(14) C(17) -39.7(7) 1_555 1_555 1_555 1_555 yes
C(3) C(4) C(101) C(5) -178.8(3) 1_555 1_555 1_555 1_555 yes
C(3) C(101) Ce(1) C(4) 75.0(3) 1_555 1_555 1_555 1_555 yes
C(3) C(101) Ce(1) C(5) 147.7(3) 1_555 1_555 1_555 1_555 yes
C(3) C(101) Ce(1) C(18) 17.3(3) 1_555 1_555 1_555 1_555 yes
C(3) C(101) Ce(1) C(19) 5(1) 1_555 1_555 1_555 1_555 yes
C(3) C(101) Ce(1) C(20) -91.6(3) 1_555 1_555 1_555 1_555 yes
C(3) C(101) Ce(1) C(21) -56.5(2) 1_555 1_555 1_555 1_555 yes
C(3) C(101) Ce(1) C(22) -18.1(2) 1_555 1_555 1_555 1_555 yes
C(3) C(101) Ce(1) C(102) -35.0(2) 1_555 1_555 1_555 1_555 yes
C(3) C(101) C(1) C(5) -177.7(4) 1_555 1_555 1_555 1_555 yes
C(3) C(101) C(1) C(6) -86(2) 1_555 1_555 1_555 1_555 yes
C(3) C(101) C(4) C(5) 178.8(3) 1_555 1_555 1_555 1_555 yes
C(3) C(101) C(4) C(14) 150(2) 1_555 1_555 1_555 1_555 yes
C(3) C(101) C(5) C(4) -2.2(6) 1_555 1_555 1_555 1_555 yes
C(4) Ce(1) O(1) C(35) 178(1) 1_555 1_555 1_555 1_555 yes
C(4) Ce(1) C(1) C(5) -35.9(2) 1_555 1_555 1_555 1_555 yes
C(4) Ce(1) C(1) C(6) -159.4(4) 1_555 1_555 1_555 1_555 yes
C(4) Ce(1) C(1) C(101) 20.5(1) 1_555 1_555 1_555 1_555 yes
C(4) Ce(1) C(2) C(101) -17.7(2) 1_555 1_555 1_555 1_555 yes
C(4) Ce(1) C(3) C(10) 130.1(4) 1_555 1_555 1_555 1_555 yes
C(4) Ce(1) C(3) C(101) -56.5(2) 1_555 1_555 1_555 1_555 yes
C(4) Ce(1) C(5) C(101) 55.9(2) 1_555 1_555 1_555 1_555 yes
C(4) Ce(1) C(18) C(19) 153.3(2) 1_555 1_555 1_555 1_555 yes
C(4) Ce(1) C(18) C(22) -95.5(3) 1_555 1_555 1_555 1_555 yes
C(4) Ce(1) C(18) C(23) 30.7(4) 1_555 1_555 1_555 1_555 yes
C(4) Ce(1) C(18) C(102) -150.7(2) 1_555 1_555 1_555 1_555 yes
C(4) Ce(1) C(19) C(18) -50.7(4) 1_555 1_555 1_555 1_555 yes
C(4) Ce(1) C(19) C(20) -166.2(2) 1_555 1_555 1_555 1_555 yes
C(4) Ce(1) C(19) C(102) -108.4(3) 1_555 1_555 1_555 1_555 yes
C(4) Ce(1) C(20) C(19) 121.0(9) 1_555 1_555 1_555 1_555 yes
C(4) Ce(1) C(20) C(21) 9(1) 1_555 1_555 1_555 1_555 yes
C(4) Ce(1) C(20) C(27) -122.0(9) 1_555 1_555 1_555 1_555 yes
C(4) Ce(1) C(20) C(102) 65.5(10) 1_555 1_555 1_555 1_555 yes
C(4) Ce(1) C(21) C(20) -178.1(2) 1_555 1_555 1_555 1_555 yes
C(4) Ce(1) C(21) C(22) 70.2(3) 1_555 1_555 1_555 1_555 yes
C(4) Ce(1) C(21) C(31) -47.9(4) 1_555 1_555 1_555 1_555 yes
C(4) Ce(1) C(21) C(102) 124.9(2) 1_555 1_555 1_555 1_555 yes
C(4) Ce(1) C(22) C(18) 107.9(2) 1_555 1_555 1_555 1_555 yes
C(4) Ce(1) C(22) C(21) -135.2(2) 1_555 1_555 1_555 1_555 yes
C(4) Ce(1) C(22) C(102) 166.7(2) 1_555 1_555 1_555 1_555 yes
C(4) Ce(1) C(101) C(5) -72.7(3) 1_555 1_555 1_555 1_555 yes
C(4) Ce(1) C(102) C(18) 49.4(3) 1_555 1_555 1_555 1_555 yes
C(4) Ce(1) C(102) C(19) 121.1(3) 1_555 1_555 1_555 1_555 yes
C(4) Ce(1) C(102) C(20) -166.8(2) 1_555 1_555 1_555 1_555 yes
C(4) Ce(1) C(102) C(21) -94.4(3) 1_555 1_555 1_555 1_555 yes
C(4) Ce(1) C(102) C(22) -21.9(3) 1_555 1_555 1_555 1_555 yes
C(4) C(3) Ce(1) C(5) 38.4(2) 1_555 1_555 1_555 1_555 yes
C(4) C(3) Ce(1) C(18) -112.5(2) 1_555 1_555 1_555 1_555 yes
C(4) C(3) Ce(1) C(19) -122.9(3) 1_555 1_555 1_555 1_555 yes
C(4) C(3) Ce(1) C(20) -177.7(2) 1_555 1_555 1_555 1_555 yes
C(4) C(3) Ce(1) C(21) -167.9(2) 1_555 1_555 1_555 1_555 yes
C(4) C(3) Ce(1) C(22) -137.9(2) 1_555 1_555 1_555 1_555 yes
C(4) C(3) Ce(1) C(101) 56.5(2) 1_555 1_555 1_555 1_555 yes
C(4) C(3) Ce(1) C(102) -144.0(2) 1_555 1_555 1_555 1_555 yes
C(4) C(3) C(2) C(101) 0.5(3) 1_555 1_555 1_555 1_555 yes
C(4) C(3) C(10) C(11) -48.7(6) 1_555 1_555 1_555 1_555 yes
C(4) C(3) C(10) C(12) 75.6(6) 1_555 1_555 1_555 1_555 yes
C(4) C(3) C(10) C(13) -165.6(4) 1_555 1_555 1_555 1_555 yes
C(4) C(3) C(101) C(5) 2.2(5) 1_555 1_555 1_555 1_555 yes
C(4) C(5) Ce(1) C(18) 41.2(4) 1_555 1_555 1_555 1_555 yes
C(4) C(5) Ce(1) C(19) 119.1(3) 1_555 1_555 1_555 1_555 yes
C(4) C(5) Ce(1) C(20) -166.2(2) 1_555 1_555 1_555 1_555 yes
C(4) C(5) Ce(1) C(21) -97.7(3) 1_555 1_555 1_555 1_555 yes
C(4) C(5) Ce(1) C(22) -30.5(4) 1_555 1_555 1_555 1_555 yes
C(4) C(5) Ce(1) C(101) -55.9(2) 1_555 1_555 1_555 1_555 yes
C(4) C(5) Ce(1) C(102) -87(2) 1_555 1_555 1_555 1_555 yes
C(4) C(5) C(1) C(6) -167.8(4) 1_555 1_555 1_555 1_555 yes
C(4) C(5) C(1) C(101) 0.3(3) 1_555 1_555 1_555 1_555 yes
C(4) C(101) Ce(1) C(5) 72.7(3) 1_555 1_555 1_555 1_555 yes
C(4) C(101) Ce(1) C(18) -57.7(2) 1_555 1_555 1_555 1_555 yes
C(4) C(101) Ce(1) C(19) -69(1) 1_555 1_555 1_555 1_555 yes
C(4) C(101) Ce(1) C(20) -166.6(2) 1_555 1_555 1_555 1_555 yes
C(4) C(101) Ce(1) C(21) -131.5(2) 1_555 1_555 1_555 1_555 yes
C(4) C(101) Ce(1) C(22) -93.1(2) 1_555 1_555 1_555 1_555 yes
C(4) C(101) Ce(1) C(102) -110.0(2) 1_555 1_555 1_555 1_555 yes
C(4) C(101) C(1) C(5) -0.5(5) 1_555 1_555 1_555 1_555 yes
C(4) C(101) C(1) C(6) 91(2) 1_555 1_555 1_555 1_555 yes
C(4) C(101) C(3) C(10) -136(2) 1_555 1_555 1_555 1_555 yes
C(5) Ce(1) O(1) C(35) 152(1) 1_555 1_555 1_555 1_555 yes
C(5) Ce(1) C(1) C(6) -123.5(4) 1_555 1_555 1_555 1_555 yes
C(5) Ce(1) C(1) C(101) 56.4(2) 1_555 1_555 1_555 1_555 yes
C(5) Ce(1) C(2) C(101) 22.5(2) 1_555 1_555 1_555 1_555 yes
C(5) Ce(1) C(3) C(10) 168.5(4) 1_555 1_555 1_555 1_555 yes
C(5) Ce(1) C(3) C(101) -18.1(2) 1_555 1_555 1_555 1_555 yes
C(5) Ce(1) C(4) C(14) 115.7(4) 1_555 1_555 1_555 1_555 yes
C(5) Ce(1) C(4) C(101) -56.7(2) 1_555 1_555 1_555 1_555 yes
C(5) Ce(1) C(18) C(19) 128.3(3) 1_555 1_555 1_555 1_555 yes
C(5) Ce(1) C(18) C(22) -120.4(3) 1_555 1_555 1_555 1_555 yes
C(5) Ce(1) C(18) C(23) 5.8(5) 1_555 1_555 1_555 1_555 yes
C(5) Ce(1) C(18) C(102) -175.7(2) 1_555 1_555 1_555 1_555 yes
C(5) Ce(1) C(19) C(18) -124.8(3) 1_555 1_555 1_555 1_555 yes
C(5) Ce(1) C(19) C(20) 119.7(3) 1_555 1_555 1_555 1_555 yes
C(5) Ce(1) C(19) C(102) 177.5(2) 1_555 1_555 1_555 1_555 yes
C(5) Ce(1) C(20) C(19) -129.9(3) 1_555 1_555 1_555 1_555 yes
C(5) Ce(1) C(20) C(21) 118.4(3) 1_555 1_555 1_555 1_555 yes
C(5) Ce(1) C(20) C(27) -12.9(4) 1_555 1_555 1_555 1_555 yes
C(5) Ce(1) C(20) C(102) 174.6(2) 1_555 1_555 1_555 1_555 yes
C(5) Ce(1) C(21) C(20) -124.0(3) 1_555 1_555 1_555 1_555 yes
C(5) Ce(1) C(21) C(22) 124.2(3) 1_555 1_555 1_555 1_555 yes
C(5) Ce(1) C(21) C(31) 6.2(5) 1_555 1_555 1_555 1_555 yes
C(5) Ce(1) C(21) C(102) 179.0(2) 1_555 1_555 1_555 1_555 yes
C(5) Ce(1) C(22) C(18) 126.0(3) 1_555 1_555 1_555 1_555 yes
C(5) Ce(1) C(22) C(21) -117.1(3) 1_555 1_555 1_555 1_555 yes
C(5) Ce(1) C(22) C(102) -175.2(2) 1_555 1_555 1_555 1_555 yes
C(5) Ce(1) C(102) C(18) 132(2) 1_555 1_555 1_555 1_555 yes
C(5) Ce(1) C(102) C(19) -156(2) 1_555 1_555 1_555 1_555 yes
C(5) Ce(1) C(102) C(20) -84(2) 1_555 1_555 1_555 1_555 yes
C(5) Ce(1) C(102) C(21) -11(2) 1_555 1_555 1_555 1_555 yes
C(5) Ce(1) C(102) C(22) 60(2) 1_555 1_555 1_555 1_555 yes
C(5) C(1) Ce(1) C(18) -124.2(6) 1_555 1_555 1_555 1_555 yes
C(5) C(1) Ce(1) C(19) 127.6(3) 1_555 1_555 1_555 1_555 yes
C(5) C(1) Ce(1) C(20) 153.4(2) 1_555 1_555 1_555 1_555 yes
C(5) C(1) Ce(1) C(21) -169.8(2) 1_555 1_555 1_555 1_555 yes
C(5) C(1) Ce(1) C(22) -136.8(2) 1_555 1_555 1_555 1_555 yes
C(5) C(1) Ce(1) C(101) -56.4(2) 1_555 1_555 1_555 1_555 yes
C(5) C(1) Ce(1) C(102) -177.7(2) 1_555 1_555 1_555 1_555 yes
C(5) C(1) C(2) C(101) -0.1(3) 1_555 1_555 1_555 1_555 yes
C(5) C(1) C(6) C(7) 76.1(5) 1_555 1_555 1_555 1_555 yes
C(5) C(1) C(6) C(8) -41.9(6) 1_555 1_555 1_555 1_555 yes
C(5) C(1) C(6) C(9) -165.7(4) 1_555 1_555 1_555 1_555 yes
C(5) C(4) Ce(1) C(18) -159.4(2) 1_555 1_555 1_555 1_555 yes
C(5) C(4) Ce(1) C(19) -129.9(3) 1_555 1_555 1_555 1_555 yes
C(5) C(4) Ce(1) C(20) 121.4(9) 1_555 1_555 1_555 1_555 yes
C(5) C(4) Ce(1) C(21) 129.1(3) 1_555 1_555 1_555 1_555 yes
C(5) C(4) Ce(1) C(22) 163.9(2) 1_555 1_555 1_555 1_555 yes
C(5) C(4) Ce(1) C(101) 56.7(2) 1_555 1_555 1_555 1_555 yes
C(5) C(4) Ce(1) C(102) 175.1(2) 1_555 1_555 1_555 1_555 yes
C(5) C(4) C(3) C(10) 171.6(4) 1_555 1_555 1_555 1_555 yes
C(5) C(4) C(3) C(101) -1.0(3) 1_555 1_555 1_555 1_555 yes
C(5) C(4) C(14) C(15) 27.0(6) 1_555 1_555 1_555 1_555 yes
C(5) C(4) C(14) C(16) -89.3(5) 1_555 1_555 1_555 1_555 yes
C(5) C(4) C(14) C(17) 147.1(4) 1_555 1_555 1_555 1_555 yes
C(5) C(101) Ce(1) C(18) -130.4(3) 1_555 1_555 1_555 1_555 yes
C(5) C(101) Ce(1) C(19) -141(1) 1_555 1_555 1_555 1_555 yes
C(5) C(101) Ce(1) C(20) 120.7(3) 1_555 1_555 1_555 1_555 yes
C(5) C(101) Ce(1) C(21) 155.8(2) 1_555 1_555 1_555 1_555 yes
C(5) C(101) Ce(1) C(22) -165.8(2) 1_555 1_555 1_555 1_555 yes
C(5) C(101) Ce(1) C(102) 177.3(2) 1_555 1_555 1_555 1_555 yes
C(5) C(101) C(1) C(6) 91(2) 1_555 1_555 1_555 1_555 yes
C(5) C(101) C(3) C(10) -134(2) 1_555 1_555 1_555 1_555 yes
C(5) C(101) C(4) C(14) -27(2) 1_555 1_555 1_555 1_555 yes
C(6) C(1) Ce(1) C(18) 112.3(6) 1_555 1_555 1_555 1_555 yes
C(6) C(1) Ce(1) C(19) 4.0(5) 1_555 1_555 1_555 1_555 yes
C(6) C(1) Ce(1) C(20) 29.9(4) 1_555 1_555 1_555 1_555 yes
C(6) C(1) Ce(1) C(21) 66.7(4) 1_555 1_555 1_555 1_555 yes
C(6) C(1) Ce(1) C(22) 99.7(3) 1_555 1_555 1_555 1_555 yes
C(6) C(1) Ce(1) C(101) -180.0(5) 1_555 1_555 1_555 1_555 yes
C(6) C(1) Ce(1) C(102) 58.7(4) 1_555 1_555 1_555 1_555 yes
C(6) C(1) C(2) C(101) 168.0(5) 1_555 1_555 1_555 1_555 yes
C(6) C(1) C(5) C(101) -168.0(5) 1_555 1_555 1_555 1_555 yes
C(7) C(6) C(1) C(101) -8(2) 1_555 1_555 1_555 1_555 yes
C(8) C(6) C(1) C(101) -126(2) 1_555 1_555 1_555 1_555 yes
C(9) C(6) C(1) C(101) 109(2) 1_555 1_555 1_555 1_555 yes
C(10) C(3) Ce(1) C(18) 17.6(4) 1_555 1_555 1_555 1_555 yes
C(10) C(3) Ce(1) C(19) 7.3(5) 1_555 1_555 1_555 1_555 yes
C(10) C(3) Ce(1) C(20) -47.6(4) 1_555 1_555 1_555 1_555 yes
C(10) C(3) Ce(1) C(21) -37.7(4) 1_555 1_555 1_555 1_555 yes
C(10) C(3) Ce(1) C(22) -7.8(4) 1_555 1_555 1_555 1_555 yes
C(10) C(3) Ce(1) C(101) -173.4(5) 1_555 1_555 1_555 1_555 yes
C(10) C(3) Ce(1) C(102) -13.8(4) 1_555 1_555 1_555 1_555 yes
C(10) C(3) C(2) C(101) -173.7(4) 1_555 1_555 1_555 1_555 yes
C(10) C(3) C(4) C(14) -2.3(8) 1_555 1_555 1_555 1_555 yes
C(10) C(3) C(4) C(101) 172.7(5) 1_555 1_555 1_555 1_555 yes
C(11) C(10) C(3) C(101) 83(2) 1_555 1_555 1_555 1_555 yes
C(12) C(10) C(3) C(101) -152(2) 1_555 1_555 1_555 1_555 yes
C(13) C(10) C(3) C(101) -33(3) 1_555 1_555 1_555 1_555 yes
C(14) C(4) Ce(1) C(18) -43.7(3) 1_555 1_555 1_555 1_555 yes
C(14) C(4) Ce(1) C(19) -14.1(5) 1_555 1_555 1_555 1_555 yes
C(14) C(4) Ce(1) C(20) -122.9(9) 1_555 1_555 1_555 1_555 yes
C(14) C(4) Ce(1) C(21) -115.2(3) 1_555 1_555 1_555 1_555 yes
C(14) C(4) Ce(1) C(22) -80.3(3) 1_555 1_555 1_555 1_555 yes
C(14) C(4) Ce(1) C(101) 172.5(4) 1_555 1_555 1_555 1_555 yes
C(14) C(4) Ce(1) C(102) -69.1(3) 1_555 1_555 1_555 1_555 yes
C(14) C(4) C(3) C(101) -175.0(5) 1_555 1_555 1_555 1_555 yes
C(14) C(4) C(5) C(101) 176.0(4) 1_555 1_555 1_555 1_555 yes
C(15) C(14) C(4) C(101) 52(2) 1_555 1_555 1_555 1_555 yes
C(16) C(14) C(4) C(101) -63(2) 1_555 1_555 1_555 1_555 yes
C(17) C(14) C(4) C(101) 172(2) 1_555 1_555 1_555 1_555 yes
C(18) Ce(1) O(1) C(35) -50(1) 1_555 1_555 1_555 1_555 yes
C(18) Ce(1) C(1) C(101) -67.8(6) 1_555 1_555 1_555 1_555 yes
C(18) Ce(1) C(2) C(101) -123.5(2) 1_555 1_555 1_555 1_555 yes
C(18) Ce(1) C(3) C(101) -169.0(2) 1_555 1_555 1_555 1_555 yes
C(18) Ce(1) C(4) C(101) 143.9(2) 1_555 1_555 1_555 1_555 yes
C(18) Ce(1) C(5) C(101) 97.1(3) 1_555 1_555 1_555 1_555 yes
C(18) Ce(1) C(19) C(20) -115.5(4) 1_555 1_555 1_555 1_555 yes
C(18) Ce(1) C(19) C(102) -57.7(2) 1_555 1_555 1_555 1_555 yes
C(18) Ce(1) C(20) C(19) 35.7(2) 1_555 1_555 1_555 1_555 yes
C(18) Ce(1) C(20) C(21) -76.0(3) 1_555 1_555 1_555 1_555 yes
C(18) Ce(1) C(20) C(27) 152.7(3) 1_555 1_555 1_555 1_555 yes
C(18) Ce(1) C(20) C(102) -19.8(2) 1_555 1_555 1_555 1_555 yes
C(18) Ce(1) C(21) C(20) 77.0(3) 1_555 1_555 1_555 1_555 yes
C(18) Ce(1) C(21) C(22) -34.8(2) 1_555 1_555 1_555 1_555 yes
C(18) Ce(1) C(21) C(31) -152.8(4) 1_555 1_555 1_555 1_555 yes
C(18) Ce(1) C(21) C(102) 20.0(2) 1_555 1_555 1_555 1_555 yes
C(18) Ce(1) C(22) C(21) 116.9(3) 1_555 1_555 1_555 1_555 yes
C(18) Ce(1) C(22) C(102) 58.8(2) 1_555 1_555 1_555 1_555 yes
C(18) Ce(1) C(102) C(19) 71.7(3) 1_555 1_555 1_555 1_555 yes
C(18) Ce(1) C(102) C(20) 143.9(3) 1_555 1_555 1_555 1_555 yes
C(18) Ce(1) C(102) C(21) -143.7(3) 1_555 1_555 1_555 1_555 yes
C(18) Ce(1) C(102) C(22) -71.3(3) 1_555 1_555 1_555 1_555 yes
C(18) C(19) Ce(1) C(20) 115.5(4) 1_555 1_555 1_555 1_555 yes
C(18) C(19) Ce(1) C(21) 77.3(3) 1_555 1_555 1_555 1_555 yes
C(18) C(19) Ce(1) C(22) 37.7(2) 1_555 1_555 1_555 1_555 yes
C(18) C(19) Ce(1) C(101) 12(1) 1_555 1_555 1_555 1_555 yes
C(18) C(19) Ce(1) C(102) 57.7(2) 1_555 1_555 1_555 1_555 yes
C(18) C(19) C(20) C(21) 0.8(5) 1_555 1_555 1_555 1_555 yes
C(18) C(19) C(20) C(27) -174.9(4) 1_555 1_555 1_555 1_555 yes
C(18) C(19) C(20) C(102) 0.5(3) 1_555 1_555 1_555 1_555 yes
C(18) C(19) C(102) C(20) -179.5(3) 1_555 1_555 1_555 1_555 yes
C(18) C(19) C(102) C(21) 179.9(4) 1_555 1_555 1_555 1_555 yes
C(18) C(19) C(102) C(22) 1.2(5) 1_555 1_555 1_555 1_555 yes
C(18) C(22) Ce(1) C(19) -38.3(2) 1_555 1_555 1_555 1_555 yes
C(18) C(22) Ce(1) C(20) -78.5(3) 1_555 1_555 1_555 1_555 yes
C(18) C(22) Ce(1) C(21) -116.9(3) 1_555 1_555 1_555 1_555 yes
C(18) C(22) Ce(1) C(101) 140.0(2) 1_555 1_555 1_555 1_555 yes
C(18) C(22) Ce(1) C(102) -58.8(2) 1_555 1_555 1_555 1_555 yes
C(18) C(22) C(21) C(20) -0.6(5) 1_555 1_555 1_555 1_555 yes
C(18) C(22) C(21) C(31) -171.6(4) 1_555 1_555 1_555 1_555 yes
C(18) C(22) C(21) C(102) -0.4(3) 1_555 1_555 1_555 1_555 yes
C(18) C(22) C(102) C(19) -1.3(5) 1_555 1_555 1_555 1_555 yes
C(18) C(22) C(102) C(20) 179.9(4) 1_555 1_555 1_555 1_555 yes
C(18) C(22) C(102) C(21) 179.6(3) 1_555 1_555 1_555 1_555 yes
C(18) C(102) Ce(1) C(19) -71.7(3) 1_555 1_555 1_555 1_555 yes
C(18) C(102) Ce(1) C(20) -143.9(3) 1_555 1_555 1_555 1_555 yes
C(18) C(102) Ce(1) C(21) 143.7(3) 1_555 1_555 1_555 1_555 yes
C(18) C(102) Ce(1) C(22) 71.3(3) 1_555 1_555 1_555 1_555 yes
C(18) C(102) Ce(1) C(101) 103.5(2) 1_555 1_555 1_555 1_555 yes
C(18) C(102) C(19) C(20) 179.5(3) 1_555 1_555 1_555 1_555 yes
C(18) C(102) C(20) C(19) -0.9(5) 1_555 1_555 1_555 1_555 yes
C(18) C(102) C(20) C(21) 179.5(4) 1_555 1_555 1_555 1_555 yes
C(18) C(102) C(20) C(27) 28(2) 1_555 1_555 1_555 1_555 yes
C(18) C(102) C(21) C(20) -179.5(4) 1_555 1_555 1_555 1_555 yes
C(18) C(102) C(21) C(22) 0.7(5) 1_555 1_555 1_555 1_555 yes
C(18) C(102) C(21) C(31) 51(2) 1_555 1_555 1_555 1_555 yes
C(18) C(102) C(22) C(21) -179.6(3) 1_555 1_555 1_555 1_555 yes
C(19) Ce(1) O(1) C(35) -26(1) 1_555 1_555 1_555 1_555 yes
C(19) Ce(1) C(1) C(101) -176.0(2) 1_555 1_555 1_555 1_555 yes
C(19) Ce(1) C(2) C(101) -172.9(2) 1_555 1_555 1_555 1_555 yes
C(19) Ce(1) C(3) C(101) -179.3(2) 1_555 1_555 1_555 1_555 yes
C(19) Ce(1) C(4) C(101) 173.4(2) 1_555 1_555 1_555 1_555 yes
C(19) Ce(1) C(5) C(101) 175.1(2) 1_555 1_555 1_555 1_555 yes
C(19) Ce(1) C(18) C(22) 111.2(4) 1_555 1_555 1_555 1_555 yes
C(19) Ce(1) C(18) C(23) -122.6(4) 1_555 1_555 1_555 1_555 yes
C(19) Ce(1) C(18) C(102) 56.0(2) 1_555 1_555 1_555 1_555 yes
C(19) Ce(1) C(20) C(21) -111.7(4) 1_555 1_555 1_555 1_555 yes
C(19) Ce(1) C(20) C(27) 117.0(4) 1_555 1_555 1_555 1_555 yes
C(19) Ce(1) C(20) C(102) -55.5(2) 1_555 1_555 1_555 1_555 yes
C(19) Ce(1) C(21) C(20) 37.7(2) 1_555 1_555 1_555 1_555 yes
C(19) Ce(1) C(21) C(22) -74.1(3) 1_555 1_555 1_555 1_555 yes
C(19) Ce(1) C(21) C(31) 167.9(4) 1_555 1_555 1_555 1_555 yes
C(19) Ce(1) C(21) C(102) -19.3(2) 1_555 1_555 1_555 1_555 yes
C(19) Ce(1) C(22) C(21) 78.5(3) 1_555 1_555 1_555 1_555 yes
C(19) Ce(1) C(22) C(102) 20.4(2) 1_555 1_555 1_555 1_555 yes
C(19) Ce(1) C(102) C(20) 72.1(3) 1_555 1_555 1_555 1_555 yes
C(19) Ce(1) C(102) C(21) 144.5(3) 1_555 1_555 1_555 1_555 yes
C(19) Ce(1) C(102) C(22) -143.0(3) 1_555 1_555 1_555 1_555 yes
C(19) C(18) Ce(1) C(20) -36.0(2) 1_555 1_555 1_555 1_555 yes
C(19) C(18) Ce(1) C(21) -75.9(3) 1_555 1_555 1_555 1_555 yes
C(19) C(18) Ce(1) C(22) -111.2(4) 1_555 1_555 1_555 1_555 yes
C(19) C(18) Ce(1) C(101) -178.7(2) 1_555 1_555 1_555 1_555 yes
C(19) C(18) Ce(1) C(102) -56.0(2) 1_555 1_555 1_555 1_555 yes
C(19) C(18) C(22) C(21) 1.0(5) 1_555 1_555 1_555 1_555 yes
C(19) C(18) C(22) C(102) 0.7(3) 1_555 1_555 1_555 1_555 yes
C(19) C(18) C(23) C(24) -36.0(6) 1_555 1_555 1_555 1_555 yes
C(19) C(18) C(23) C(25) -157.3(5) 1_555 1_555 1_555 1_555 yes
C(19) C(18) C(23) C(26) 83.5(6) 1_555 1_555 1_555 1_555 yes
C(19) C(18) C(102) C(20) 0.9(5) 1_555 1_555 1_555 1_555 yes
C(19) C(18) C(102) C(21) -179.9(4) 1_555 1_555 1_555 1_555 yes
C(19) C(18) C(102) C(22) -179.2(3) 1_555 1_555 1_555 1_555 yes
C(19) C(20) Ce(1) C(21) 111.7(4) 1_555 1_555 1_555 1_555 yes
C(19) C(20) Ce(1) C(22) 74.3(3) 1_555 1_555 1_555 1_555 yes
C(19) C(20) Ce(1) C(101) 173.7(2) 1_555 1_555 1_555 1_555 yes
C(19) C(20) Ce(1) C(102) 55.5(2) 1_555 1_555 1_555 1_555 yes
C(19) C(20) C(21) C(22) -0.2(5) 1_555 1_555 1_555 1_555 yes
C(19) C(20) C(21) C(31) 169.4(4) 1_555 1_555 1_555 1_555 yes
C(19) C(20) C(21) C(102) -0.3(3) 1_555 1_555 1_555 1_555 yes
C(19) C(20) C(27) C(28) 102.0(5) 1_555 1_555 1_555 1_555 yes
C(19) C(20) C(27) C(29) -14.8(6) 1_555 1_555 1_555 1_555 yes
C(19) C(20) C(27) C(30) -134.3(4) 1_555 1_555 1_555 1_555 yes
C(19) C(20) C(102) C(21) 179.6(3) 1_555 1_555 1_555 1_555 yes
C(19) C(20) C(102) C(22) 179.3(5) 1_555 1_555 1_555 1_555 yes
C(19) C(102) Ce(1) C(20) -72.1(3) 1_555 1_555 1_555 1_555 yes
C(19) C(102) Ce(1) C(21) -144.5(3) 1_555 1_555 1_555 1_555 yes
C(19) C(102) Ce(1) C(22) 143.0(3) 1_555 1_555 1_555 1_555 yes
C(19) C(102) Ce(1) C(101) 175.2(2) 1_555 1_555 1_555 1_555 yes
C(19) C(102) C(18) C(22) 179.2(3) 1_555 1_555 1_555 1_555 yes
C(19) C(102) C(18) C(23) 82(2) 1_555 1_555 1_555 1_555 yes
C(19) C(102) C(20) C(21) -179.6(3) 1_555 1_555 1_555 1_555 yes
C(19) C(102) C(20) C(27) 29(2) 1_555 1_555 1_555 1_555 yes
C(19) C(102) C(21) C(20) 0.6(5) 1_555 1_555 1_555 1_555 yes
C(19) C(102) C(21) C(22) -179.1(5) 1_555 1_555 1_555 1_555 yes
C(19) C(102) C(21) C(31) -128(2) 1_555 1_555 1_555 1_555 yes
C(19) C(102) C(22) C(21) 179.2(4) 1_555 1_555 1_555 1_555 yes
C(20) Ce(1) O(1) C(35) -2(1) 1_555 1_555 1_555 1_555 yes
C(20) Ce(1) C(1) C(101) -150.1(2) 1_555 1_555 1_555 1_555 yes
C(20) Ce(1) C(2) C(101) 168.9(2) 1_555 1_555 1_555 1_555 yes
C(20) Ce(1) C(3) C(101) 125.8(2) 1_555 1_555 1_555 1_555 yes
C(20) Ce(1) C(4) C(101) 64.6(10) 1_555 1_555 1_555 1_555 yes
C(20) Ce(1) C(5) C(101) -110.2(3) 1_555 1_555 1_555 1_555 yes
C(20) Ce(1) C(18) C(22) 75.2(3) 1_555 1_555 1_555 1_555 yes
C(20) Ce(1) C(18) C(23) -158.6(4) 1_555 1_555 1_555 1_555 yes
C(20) Ce(1) C(18) C(102) 20.0(2) 1_555 1_555 1_555 1_555 yes
C(20) Ce(1) C(19) C(102) 57.8(2) 1_555 1_555 1_555 1_555 yes
C(20) Ce(1) C(21) C(22) -111.8(4) 1_555 1_555 1_555 1_555 yes
C(20) Ce(1) C(21) C(31) 130.2(4) 1_555 1_555 1_555 1_555 yes
C(20) Ce(1) C(21) C(102) -57.0(2) 1_555 1_555 1_555 1_555 yes
C(20) Ce(1) C(22) C(21) 38.3(2) 1_555 1_555 1_555 1_555 yes
C(20) Ce(1) C(22) C(102) -19.8(2) 1_555 1_555 1_555 1_555 yes
C(20) Ce(1) C(102) C(21) 72.4(3) 1_555 1_555 1_555 1_555 yes
C(20) Ce(1) C(102) C(22) 144.8(3) 1_555 1_555 1_555 1_555 yes
C(20) C(19) Ce(1) C(21) -38.2(2) 1_555 1_555 1_555 1_555 yes
C(20) C(19) Ce(1) C(22) -77.8(3) 1_555 1_555 1_555 1_555 yes
C(20) C(19) Ce(1) C(101) -102(1) 1_555 1_555 1_555 1_555 yes
C(20) C(19) Ce(1) C(102) -57.8(2) 1_555 1_555 1_555 1_555 yes
C(20) C(19) C(18) C(22) -1.1(5) 1_555 1_555 1_555 1_555 yes
C(20) C(19) C(18) C(23) -171.1(4) 1_555 1_555 1_555 1_555 yes
C(20) C(19) C(18) C(102) -0.5(3) 1_555 1_555 1_555 1_555 yes
C(20) C(19) C(102) C(21) -0.6(5) 1_555 1_555 1_555 1_555 yes
C(20) C(19) C(102) C(22) -179.3(4) 1_555 1_555 1_555 1_555 yes
C(20) C(21) Ce(1) C(22) 111.8(4) 1_555 1_555 1_555 1_555 yes
C(20) C(21) Ce(1) C(101) -146.0(2) 1_555 1_555 1_555 1_555 yes
C(20) C(21) Ce(1) C(102) 57.0(2) 1_555 1_555 1_555 1_555 yes
C(20) C(21) C(22) C(102) -0.2(3) 1_555 1_555 1_555 1_555 yes
C(20) C(21) C(31) C(32) 55.9(6) 1_555 1_555 1_555 1_555 yes
C(20) C(21) C(31) C(33) -69.1(6) 1_555 1_555 1_555 1_555 yes
C(20) C(21) C(31) C(34) 174.5(5) 1_555 1_555 1_555 1_555 yes
C(20) C(21) C(102) C(22) 179.8(3) 1_555 1_555 1_555 1_555 yes
C(20) C(102) Ce(1) C(21) -72.4(3) 1_555 1_555 1_555 1_555 yes
C(20) C(102) Ce(1) C(22) -144.8(3) 1_555 1_555 1_555 1_555 yes
C(20) C(102) Ce(1) C(101) -112.7(2) 1_555 1_555 1_555 1_555 yes
C(20) C(102) C(18) C(22) -179.9(4) 1_555 1_555 1_555 1_555 yes
C(20) C(102) C(18) C(23) 83(3) 1_555 1_555 1_555 1_555 yes
C(20) C(102) C(21) C(22) -179.8(3) 1_555 1_555 1_555 1_555 yes
C(20) C(102) C(21) C(31) -129(2) 1_555 1_555 1_555 1_555 yes
C(20) C(102) C(22) C(21) 0.3(5) 1_555 1_555 1_555 1_555 yes
C(21) Ce(1) O(1) C(35) -9(1) 1_555 1_555 1_555 1_555 yes
C(21) Ce(1) C(1) C(101) -113.3(2) 1_555 1_555 1_555 1_555 yes
C(21) Ce(1) C(2) C(101) -167.0(2) 1_555 1_555 1_555 1_555 yes
C(21) Ce(1) C(3) C(101) 135.7(2) 1_555 1_555 1_555 1_555 yes
C(21) Ce(1) C(4) C(101) 72.3(3) 1_555 1_555 1_555 1_555 yes
C(21) Ce(1) C(5) C(101) -41.8(4) 1_555 1_555 1_555 1_555 yes
C(21) Ce(1) C(18) C(22) 35.3(2) 1_555 1_555 1_555 1_555 yes
C(21) Ce(1) C(18) C(23) 161.5(4) 1_555 1_555 1_555 1_555 yes
C(21) Ce(1) C(18) C(102) -19.9(2) 1_555 1_555 1_555 1_555 yes
C(21) Ce(1) C(19) C(102) 19.7(2) 1_555 1_555 1_555 1_555 yes
C(21) Ce(1) C(20) C(27) -131.3(4) 1_555 1_555 1_555 1_555 yes
C(21) Ce(1) C(20) C(102) 56.2(2) 1_555 1_555 1_555 1_555 yes
C(21) Ce(1) C(22) C(102) -58.1(2) 1_555 1_555 1_555 1_555 yes
C(21) Ce(1) C(102) C(22) 72.4(3) 1_555 1_555 1_555 1_555 yes
C(21) C(20) Ce(1) C(22) -37.4(2) 1_555 1_555 1_555 1_555 yes
C(21) C(20) Ce(1) C(101) 62.0(3) 1_555 1_555 1_555 1_555 yes
C(21) C(20) Ce(1) C(102) -56.2(2) 1_555 1_555 1_555 1_555 yes
C(21) C(20) C(19) C(102) 0.3(3) 1_555 1_555 1_555 1_555 yes
C(21) C(20) C(27) C(28) -72.4(6) 1_555 1_555 1_555 1_555 yes
C(21) C(20) C(27) C(29) 170.8(5) 1_555 1_555 1_555 1_555 yes
C(21) C(20) C(27) C(30) 51.3(6) 1_555 1_555 1_555 1_555 yes
C(21) C(20) C(102) C(22) -0.3(5) 1_555 1_555 1_555 1_555 yes
C(21) C(22) Ce(1) C(101) -103.2(2) 1_555 1_555 1_555 1_555 yes
C(21) C(22) Ce(1) C(102) 58.1(2) 1_555 1_555 1_555 1_555 yes
C(21) C(22) C(18) C(23) 170.7(4) 1_555 1_555 1_555 1_555 yes
C(21) C(22) C(18) C(102) 0.4(3) 1_555 1_555 1_555 1_555 yes
C(21) C(102) Ce(1) C(22) -72.4(3) 1_555 1_555 1_555 1_555 yes
C(21) C(102) Ce(1) C(101) -40.3(2) 1_555 1_555 1_555 1_555 yes
C(21) C(102) C(18) C(22) -0.7(5) 1_555 1_555 1_555 1_555 yes
C(21) C(102) C(18) C(23) -97(2) 1_555 1_555 1_555 1_555 yes
C(21) C(102) C(20) C(27) -150(2) 1_555 1_555 1_555 1_555 yes
C(22) Ce(1) O(1) C(35) -43(1) 1_555 1_555 1_555 1_555 yes
C(22) Ce(1) C(1) C(101) -80.4(2) 1_555 1_555 1_555 1_555 yes
C(22) Ce(1) C(2) C(101) -137.0(2) 1_555 1_555 1_555 1_555 yes
C(22) Ce(1) C(3) C(101) 165.6(2) 1_555 1_555 1_555 1_555 yes
C(22) Ce(1) C(4) C(101) 107.2(2) 1_555 1_555 1_555 1_555 yes
C(22) Ce(1) C(5) C(101) 25.4(4) 1_555 1_555 1_555 1_555 yes
C(22) Ce(1) C(18) C(23) 126.2(4) 1_555 1_555 1_555 1_555 yes
C(22) Ce(1) C(18) C(102) -55.2(2) 1_555 1_555 1_555 1_555 yes
C(22) Ce(1) C(19) C(102) -20.0(2) 1_555 1_555 1_555 1_555 yes
C(22) Ce(1) C(20) C(27) -168.7(3) 1_555 1_555 1_555 1_555 yes
C(22) Ce(1) C(20) C(102) 18.8(2) 1_555 1_555 1_555 1_555 yes
C(22) Ce(1) C(21) C(31) -118.0(4) 1_555 1_555 1_555 1_555 yes
C(22) Ce(1) C(21) C(102) 54.8(2) 1_555 1_555 1_555 1_555 yes
C(22) C(18) Ce(1) C(101) -67.5(3) 1_555 1_555 1_555 1_555 yes
C(22) C(18) Ce(1) C(102) 55.2(2) 1_555 1_555 1_555 1_555 yes
C(22) C(18) C(19) C(102) -0.7(3) 1_555 1_555 1_555 1_555 yes
C(22) C(18) C(23) C(24) 156.3(5) 1_555 1_555 1_555 1_555 yes
C(22) C(18) C(23) C(25) 34.9(7) 1_555 1_555 1_555 1_555 yes
C(22) C(18) C(23) C(26) -84.3(6) 1_555 1_555 1_555 1_555 yes
C(22) C(21) Ce(1) C(101) 102.2(2) 1_555 1_555 1_555 1_555 yes
C(22) C(21) Ce(1) C(102) -54.8(2) 1_555 1_555 1_555 1_555 yes
C(22) C(21) C(20) C(27) 174.8(4) 1_555 1_555 1_555 1_555 yes
C(22) C(21) C(20) C(102) 0.2(3) 1_555 1_555 1_555 1_555 yes
C(22) C(21) C(31) C(32) -135.8(4) 1_555 1_555 1_555 1_555 yes
C(22) C(21) C(31) C(33) 99.2(5) 1_555 1_555 1_555 1_555 yes
C(22) C(21) C(31) C(34) -17.2(6) 1_555 1_555 1_555 1_555 yes
C(22) C(102) Ce(1) C(101) 32.2(2) 1_555 1_555 1_555 1_555 yes
C(22) C(102) C(18) C(23) -97(2) 1_555 1_555 1_555 1_555 yes
C(22) C(102) C(20) C(27) -151(2) 1_555 1_555 1_555 1_555 yes
C(22) C(102) C(21) C(31) 50(2) 1_555 1_555 1_555 1_555 yes
C(23) C(18) Ce(1) C(101) 58.7(4) 1_555 1_555 1_555 1_555 yes
C(23) C(18) Ce(1) C(102) -178.6(5) 1_555 1_555 1_555 1_555 yes
C(23) C(18) C(19) C(102) -170.6(5) 1_555 1_555 1_555 1_555 yes
C(23) C(18) C(22) C(102) 170.3(5) 1_555 1_555 1_555 1_555 yes
C(24) C(23) C(18) C(102) -112(2) 1_555 1_555 1_555 1_555 yes
C(25) C(23) C(18) C(102) 126(2) 1_555 1_555 1_555 1_555 yes
C(26) C(23) C(18) C(102) 6(3) 1_555 1_555 1_555 1_555 yes
C(27) C(20) Ce(1) C(101) -69.3(3) 1_555 1_555 1_555 1_555 yes
C(27) C(20) Ce(1) C(102) 172.5(4) 1_555 1_555 1_555 1_555 yes
C(27) C(20) C(19) C(102) -175.4(4) 1_555 1_555 1_555 1_555 yes
C(27) C(20) C(21) C(31) -15.7(8) 1_555 1_555 1_555 1_555 yes
C(27) C(20) C(21) C(102) 174.6(5) 1_555 1_555 1_555 1_555 yes
C(28) C(27) C(20) C(102) 75(2) 1_555 1_555 1_555 1_555 yes
C(29) C(27) C(20) C(102) -41(2) 1_555 1_555 1_555 1_555 yes
C(30) C(27) C(20) C(102) -161(2) 1_555 1_555 1_555 1_555 yes
C(31) C(21) Ce(1) C(101) -15.8(4) 1_555 1_555 1_555 1_555 yes
C(31) C(21) Ce(1) C(102) -172.8(5) 1_555 1_555 1_555 1_555 yes
C(31) C(21) C(20) C(102) 169.8(5) 1_555 1_555 1_555 1_555 yes
C(31) C(21) C(22) C(102) -171.2(4) 1_555 1_555 1_555 1_555 yes
C(32) C(31) C(21) C(102) 178(2) 1_555 1_555 1_555 1_555 yes
C(33) C(31) C(21) C(102) 53(2) 1_555 1_555 1_555 1_555 yes
C(34) C(31) C(21) C(102) -62(2) 1_555 1_555 1_555 1_555 yes
C(35) O(1) Ce(1) C(101) 155(1) 1_555 1_555 1_555 1_555 yes
C(35) O(1) Ce(1) C(102) -26(1) 1_555 1_555 1_555 1_555 yes
C(101) Ce(1) C(18) C(102) -122.7(2) 1_555 1_555 1_555 1_555 yes
C(101) Ce(1) C(19) C(102) -44(1) 1_555 1_555 1_555 1_555 yes
C(101) Ce(1) C(20) C(102) 118.2(2) 1_555 1_555 1_555 1_555 yes
C(101) Ce(1) C(21) C(102) 157.0(1) 1_555 1_555 1_555 1_555 yes
C(101) Ce(1) C(22) C(102) -161.3(1) 1_555 1_555 1_555 1_555 yes
C(101) C(1) Ce(1) C(102) -121.3(2) 1_555 1_555 1_555 1_555 yes
C(101) C(2) Ce(1) C(102) -158.0(1) 1_555 1_555 1_555 1_555 yes
C(101) C(3) Ce(1) C(102) 159.6(1) 1_555 1_555 1_555 1_555 yes
C(101) C(4) Ce(1) C(102) 118.4(2) 1_555 1_555 1_555 1_555 yes
C(101) C(5) Ce(1) C(102) -31(2) 1_555 1_555 1_555 1_555 yes
